data_7116643
loop_
_publ_author_name
'Xiao-Ye Wang'
'Fang-Dong Zhuang'
'Xin-Chang Wang'
'Xiao-Yu Cao'
'Jie-Yu Wang'
'Jian Pei'

_publ_section_title
;
 Synthesis, structure and properties of C3-symmetric heterosuperbenzene
 with three BN units
;
_journal_name_full Chem.Commun.
_journal_page_first 4368
_journal_paper_doi 10.1039/C4cc10105G
_journal_volume 51
_journal_year 2015
_chemical_formula_moiety 'C42 H36 B3 N3 O6'
_chemical_formula_sum 'C42 H36 B3 N3 O6'
_chemical_formula_weight 711.17
_chemical_name_systematic BN-Coronene
_space_group_crystal_system triclinic
_space_group_IT_number 1
_space_group_name_Hall 'P 1'
_space_group_name_H-M_alt 'P 1'
_symmetry_space_group_name_Hall 'P 1'
_symmetry_space_group_name_H-M 'P 1'
_atom_sites_solution_hydrogens geom
_atom_sites_solution_primary iterative
_audit_creation_date 2014-08-17
_audit_creation_method
;
Olex2 1.2
(compiled 2014.03.20 svn.r2914 for OlexSys, GUI svn.r4816)
;
_audit_update_record
;
2014-12-15 deposited with the CCDC.
2015-01-09 downloaded from the CCDC.
;
_cell_angle_alpha 83.135(2)
_cell_angle_beta 87.475(2)
_cell_angle_gamma 89.797(2)
_cell_formula_units_Z 4
_cell_length_a 7.3418(2)
_cell_length_b 15.7880(5)
_cell_length_c 31.0079(8)
_cell_measurement_reflns_used 9996
_cell_measurement_temperature 100.01(10)
_cell_measurement_theta_max 75.6640
_cell_measurement_theta_min 4.2170
_cell_volume 3564.96(18)
_computing_cell_refinement
;
CrysAlisPro, Agilent Technologies,
Version 1.171.37.31 (release 14-01-2014 CrysAlis171 .NET)
(compiled Jan 14 2014,18:38:05)
;
_computing_data_collection
;
CrysAlisPro, Agilent Technologies,
Version 1.171.37.31 (release 14-01-2014 CrysAlis171 .NET)
(compiled Jan 14 2014,18:38:05)
;
_computing_data_reduction
;
CrysAlisPro, Agilent Technologies,
Version 1.171.37.31 (release 14-01-2014 CrysAlis171 .NET)
(compiled Jan 14 2014,18:38:05)
;
_computing_molecular_graphics 'Olex2 (Dolomanov et al., 2009)'
_computing_publication_material 'Olex2 (Dolomanov et al., 2009)'
_computing_structure_refinement 'ShelXL (Sheldrick, 2008)'
_computing_structure_solution
;
Superflip (Palatinus & Chapuis, 2007;Palatinus & van der Lee, 2008;
Palatinus et al., 2012)
;
_diffrn_ambient_environment N~2~
_diffrn_ambient_temperature 100.01(10)
_diffrn_detector 'CCD plate'
_diffrn_detector_area_resol_mean 10.3415
_diffrn_detector_type Atlas
_diffrn_measured_fraction_theta_full 1.000
_diffrn_measured_fraction_theta_max 0.966
_diffrn_measurement_device 'four-circle diffractometer'
_diffrn_measurement_device_type 'SuperNova, Dual, Cu at zero, Atlas'
_diffrn_measurement_method '\w scans'
_diffrn_orient_matrix_UB_11 0.1357380000
_diffrn_orient_matrix_UB_12 -0.0023764000
_diffrn_orient_matrix_UB_13 -0.0391647000
_diffrn_orient_matrix_UB_21 0.0037521000
_diffrn_orient_matrix_UB_22 0.0982543000
_diffrn_orient_matrix_UB_23 -0.0069150000
_diffrn_orient_matrix_UB_31 0.1602410000
_diffrn_orient_matrix_UB_32 -0.0000634000
_diffrn_orient_matrix_UB_33 0.0304520000
_diffrn_radiation_monochromator mirror
_diffrn_radiation_probe x-ray
_diffrn_radiation_type CuK\a
_diffrn_radiation_wavelength 1.54184
_diffrn_reflns_av_R_equivalents 0.0600
_diffrn_reflns_av_unetI/netI 0.0687
_diffrn_reflns_Laue_measured_fraction_full 1.000
_diffrn_reflns_Laue_measured_fraction_max 0.966
_diffrn_reflns_limit_h_max 9
_diffrn_reflns_limit_h_min -8
_diffrn_reflns_limit_k_max 19
_diffrn_reflns_limit_k_min -15
_diffrn_reflns_limit_l_max 38
_diffrn_reflns_limit_l_min -32
_diffrn_reflns_number 25470
_diffrn_reflns_point_group_measured_fraction_full 0.587
_diffrn_reflns_point_group_measured_fraction_max 0.562
_diffrn_reflns_theta_full 67.684
_diffrn_reflns_theta_max 75.932
_diffrn_reflns_theta_min 3.314
_diffrn_source 'sealed X-ray tube'
_diffrn_source_type 'SuperNova (Cu) X-ray Source'
_exptl_absorpt_coefficient_mu 0.703
_exptl_absorpt_correction_T_max 1.00000
_exptl_absorpt_correction_T_min 0.66789
_exptl_absorpt_correction_type multi-scan
_exptl_absorpt_process_details
;
CrysAlisPro, Agilent Technologies,
Version 1.171.37.31 (release 14-01-2014 CrysAlis171 .NET)
(compiled Jan 14 2014,18:38:05)
Empirical absorption correction using spherical harmonics,
 implemented in SCALE3 ABSPACK scaling algorithm.
;
_exptl_crystal_colour 'clear light colourless'
_exptl_crystal_colour_lustre clear
_exptl_crystal_colour_modifier light
_exptl_crystal_colour_primary colourless
_exptl_crystal_density_diffrn 1.325
_exptl_crystal_description needle
_exptl_crystal_F_000 1488
_exptl_crystal_preparation Luminescent
_exptl_crystal_recrystallization_method 'Re-crystallisation from solvent: Hexane'
_exptl_crystal_size_max 0.7
_exptl_crystal_size_mid 0.1
_exptl_crystal_size_min 0.05
_refine_diff_density_max 0.499
_refine_diff_density_min -0.318
_refine_diff_density_rms 0.076
_refine_ls_abs_structure_details
;
 Classical Flack method preferred over Parsons because s.u. lower.
;
_refine_ls_abs_structure_Flack 0.0(2)
_refine_ls_extinction_method none
_refine_ls_goodness_of_fit_ref 1.106
_refine_ls_hydrogen_treatment constr
_refine_ls_matrix_type full
_refine_ls_number_parameters 1969
_refine_ls_number_reflns 16692
_refine_ls_number_restraints 3
_refine_ls_restrained_S_all 1.106
_refine_ls_R_factor_all 0.0740
_refine_ls_R_factor_gt 0.0636
_refine_ls_shift/su_max 0.000
_refine_ls_shift/su_mean 0.000
_refine_ls_structure_factor_coef Fsqd
_refine_ls_weighting_details 'w=1/[\s^2^(Fo^2^)+(0.0776P)^2^+3.5670P] where P=(Fo^2^+2Fc^2^)/3'
_refine_ls_weighting_scheme calc
_refine_ls_wR_factor_gt 0.1801
_refine_ls_wR_factor_ref 0.1871
_reflns_Friedel_coverage 0.165
_reflns_Friedel_fraction_full 0.175
_reflns_Friedel_fraction_max 0.159
_reflns_number_gt 14607
_reflns_number_total 16692
_reflns_threshold_expression 'I > 2\s(I)'
_cod_data_source_file c4cc10105g2.cif
_cod_data_source_block exp_5449
_cod_original_cell_volume 3564.96(17)
_cod_database_code 7116643
_shelxl_version_number 2013-4
_shelx_space_group_comment
;
The symmetry employed for this shelxl refinement is uniquely defined
by the following loop, which should always be used as a source of
symmetry information in preference to the above space-group names.
They are only intended as comments.
;
_reflns_odcompleteness_completeness 99.95
_reflns_odcompleteness_iscentric 1
_reflns_odcompleteness_theta 67.46
_olex2_refinement_description
;
1. Fixed Uiso
 At 1.2 times of:
  All C(H) groups, All N(H) groups
 At 1.5 times of:
  All C(H,H,H) groups
2.a Aromatic/amide H refined with riding coordinates:
 N20(H20), N23(H23), N26(H26), N28(H28), N29(H29), N30(H30), N31(H31),
 N33(H33), N1(H1), N3(H3), N6(H6), N9(H9), C14(H14), C31(H31A), C33(H33A),
 C34(H34), C41(H41), C47(H47), C50(H50), C53(H53), C56(H56), C3(H3A), C1B(H1B),
 C1C(H1C), C1D(H1D), C1F(H1F), C1G(H1G), C1J(H1J), C1K(H1K), C1L(H1L), C1V(H1V),
  C2A(H2A), C2G(H2G), C2K(H2K), C2M(H2M), C2W(H2W), C60(H60), C62(H62),
 C67(H67), C68(H68), C70(H70), C71(H71), C72(H72), C73(H73), C74(H74), C75(H75),
  C77(H77), C78(H78), C79(H79), C80(H80), C81(H81), C85(H85), C86(H86),
 C87(H87), C89(H89), C91(H91), C92(H92), C93(H93), C94(H94), C95(H95), C96(H96),
  C97(H97), C99(H99), C100(H100), C101(H101), C103(H103), C105(H105),
 C106(H106), C108(H108), C109(H109), C111(H111), C112(H112)
2.b Idealised Me refined as rotating group:
 C7(H7A,H7B,H7C), C35(H35A,H35B,H35C), C45(H45A,H45B,H45C), C51(H51A,H51B,
 H51C), C54(H54A,H54B,H54C), C58(H58A,H58B,H58C), C6(H6A,H6B,H6C), C1R(H1RA,
 H1RB,H1RC), C1Y(H1YA,H1YB,H1YC), C1Z(H1ZA,H1ZB,H1ZC), C2B(H2BA,H2BB,H2BC),
 C2D(H2DA,H2DB,H2DC), C65(H65A,H65B,H65C), C76(H76A,H76B,H76C), C83(H83A,H83B,
 H83C), C84(H84A,H84B,H84C), C88(H88A,H88B,H88C), C90(H90A,H90B,H90C), C98(H98A,
 H98B,H98C), C102(H10A,H10B,H10C), C104(H10D,H10E,H10F), C107(H10G,H10H,H10I),
 C110(H11A,H11B,H11C), C113(H11D,H11E,H11F)
;

loop_
_space_group_symop_operation_xyz
'x, y, z'

loop_
_atom_site_label
_atom_site_type_symbol
_atom_site_fract_x
_atom_site_fract_y
_atom_site_fract_z
_atom_site_U_iso_or_equiv
_atom_site_adp_type
_atom_site_occupancy
_atom_site_site_symmetry_order
_atom_site_calc_flag
_atom_site_refinement_flags_posn
O1 O 0.1737(6) 0.0171(3) 0.76193(14) 0.0307(9) Uani 1 1 d .
O2 O 0.3210(6) 0.2933(3) 0.94076(15) 0.0317(9) Uani 1 1 d .
O3 O -0.0761(6) 0.0518(3) 0.69581(14) 0.0316(9) Uani 1 1 d .
O4 O 0.5146(5) 0.9092(3) 0.87081(14) 0.0282(8) Uani 1 1 d .
O5 O 0.0237(5) 0.8023(3) 0.26196(14) 0.0281(8) Uani 1 1 d .
O6 O 0.2743(5) 0.7321(3) 0.20540(15) 0.0312(9) Uani 1 1 d .
O7 O 0.0916(6) 0.3635(3) 0.38488(14) 0.0312(9) Uani 1 1 d .
O8 O -0.3650(6) 0.7326(3) 0.54762(14) 0.0316(9) Uani 1 1 d .
O9 O 0.7415(5) 0.3435(3) 0.81693(13) 0.0269(8) Uani 1 1 d .
O10 O -0.1689(6) 0.4707(3) 0.59558(14) 0.0303(9) Uani 1 1 d .
O11 O 0.0922(5) 0.3901(3) 0.88372(14) 0.0286(8) Uani 1 1 d .
O12 O 1.0582(5) 0.6731(3) 1.02347(14) 0.0290(9) Uani 1 1 d .
O13 O 0.4442(5) 1.3160(3) 0.27372(14) 0.0281(8) Uani 1 1 d .
O14 O 0.1446(6) 1.2245(3) 0.31012(14) 0.0306(9) Uani 1 1 d .
O15 O 0.2300(5) 0.8346(3) 0.83468(14) 0.0303(9) Uani 1 1 d .
O16 O -0.1986(6) 0.3641(3) 0.44613(14) 0.0302(9) Uani 1 1 d .
O17 O 0.6472(5) 0.7261(3) 0.33045(14) 0.0283(9) Uani 1 1 d .
O18 O 0.5749(5) 0.8701(3) 0.37034(14) 0.0300(9) Uani 1 1 d .
O19 O -0.1416(6) 0.8734(3) 0.53087(15) 0.0315(9) Uani 1 1 d .
N20 N 0.7154(6) 0.4228(3) 1.00929(16) 0.0250(9) Uani 1 1 d .
H20 H 0.7800 0.3984 1.0297 0.030 Uiso 1 1 calc R
O21 O 0.9737(5) 0.9887(3) 0.09876(13) 0.0288(9) Uani 1 1 d .
O22 O 1.0416(5) 1.1488(3) 0.12185(14) 0.0284(9) Uani 1 1 d .
N23 N 0.1285(6) 0.5616(3) 0.86880(16) 0.0260(10) Uani 1 1 d .
H23 H 0.0447 0.5331 0.8584 0.031 Uiso 1 1 calc R
O24 O 0.7020(5) 0.5066(3) 0.77638(14) 0.0291(9) Uani 1 1 d .
O25 O 0.9819(5) 0.5019(3) 1.04686(14) 0.0280(8) Uani 1 1 d .
N26 N -0.3190(6) 0.5962(3) 0.50302(16) 0.0274(10) Uani 1 1 d .
H26 H -0.4126 0.6030 0.5199 0.033 Uiso 1 1 calc R
O27 O 0.0442(6) 0.6017(3) 0.61787(15) 0.0323(9) Uani 1 1 d .
N28 N 0.3861(7) 0.1421(3) 0.78398(16) 0.0283(10) Uani 1 1 d .
H28 H 0.3868 0.0903 0.7962 0.034 Uiso 1 1 calc R
N29 N -0.1385(7) 0.3102(3) 0.63559(17) 0.0296(10) Uani 1 1 d .
H29 H -0.2153 0.3256 0.6160 0.036 Uiso 1 1 calc R
N30 N 0.4512(6) 0.5438(3) 0.71568(17) 0.0282(10) Uani 1 1 d .
H30 H 0.5236 0.5806 0.7242 0.034 Uiso 1 1 calc R
N31 N 0.6931(7) 0.8928(3) 0.13659(16) 0.0282(10) Uani 1 1 d .
H31 H 0.7654 0.8778 0.1163 0.034 Uiso 1 1 calc R
C32 C 0.7464(7) 0.5082(4) 0.99608(18) 0.0233(10) Uani 1 1 d .
N33 N 0.0554(6) 0.9674(3) 0.27629(17) 0.0274(10) Uani 1 1 d .
H33 H -0.0327 0.9344 0.2867 0.033 Uiso 1 1 calc R
N1 N 0.6681(6) 1.2535(3) 0.21429(17) 0.0261(10) Uani 1 1 d .
H1 H 0.6766 1.3037 0.2222 0.031 Uiso 1 1 calc R
C2 C 0.2422(8) 0.5162(4) 0.89711(19) 0.0276(12) Uani 1 1 d .
N3 N 0.7188(6) 0.8199(3) 0.93033(16) 0.0254(10) Uani 1 1 d .
H3 H 0.7307 0.8738 0.9224 0.030 Uiso 1 1 calc R
C4 C 0.4055(7) 0.6494(4) 0.90500(19) 0.0249(11) Uani 1 1 d .
C5 C 0.2244(7) 0.4277(4) 0.90540(19) 0.0259(11) Uani 1 1 d .
N6 N 0.3012(6) 0.5023(3) 0.36331(17) 0.0271(10) Uani 1 1 d .
H6 H 0.3132 0.4558 0.3516 0.033 Uiso 1 1 calc R
C7 C 1.0053(8) 0.6995(5) 1.0649(2) 0.0351(14) Uani 1 1 d .
H7A H 0.9014 0.7364 1.0618 0.053 Uiso 1 1 calc GR
H7B H 1.1046 0.7294 1.0754 0.053 Uiso 1 1 calc GR
H7C H 0.9746 0.6502 1.0851 0.053 Uiso 1 1 calc GR
C8 C 0.8870(7) 0.5494(4) 1.01564(19) 0.0255(11) Uani 1 1 d .
N9 N 0.2958(7) 0.8745(3) 0.42961(17) 0.0295(11) Uani 1 1 d .
H9 H 0.3665 0.9170 0.4209 0.035 Uiso 1 1 calc R
C10 C 0.9182(7) 0.6355(4) 1.00399(18) 0.0241(11) Uani 1 1 d .
C11 C 0.1038(8) 0.3523(4) 0.67895(19) 0.0254(11) Uani 1 1 d .
C12 C -0.0415(8) 0.4560(4) 0.62712(19) 0.0273(12) Uani 1 1 d .
C13 C 0.1652(7) 0.8498(4) 0.24043(19) 0.0255(11) Uani 1 1 d .
C14 C -0.5398(9) 0.0658(4) 0.5982(2) 0.0381(14) Uani 1 1 d .
H14 H -0.6264 0.0344 0.5859 0.046 Uiso 1 1 calc R
C15 C 0.5517(7) 0.6905(4) 0.92485(19) 0.0234(11) Uani 1 1 d .
C16 C 0.9843(7) 0.8450(4) 0.97569(19) 0.0270(12) Uani 1 1 d .
C17 C 0.1506(8) 0.0982(4) 0.74024(19) 0.0267(11) Uani 1 1 d .
C18 C 0.3349(8) 0.3807(4) 0.93448(19) 0.0266(11) Uani 1 1 d .
C19 C 0.5966(8) 0.4409(4) 0.7657(2) 0.0265(11) Uani 1 1 d .
C20 C 0.4707(7) 0.4205(4) 0.95587(19) 0.0262(11) Uani 1 1 d .
C21 C 0.6682(7) 0.6428(4) 0.95474(18) 0.0238(11) Uani 1 1 d .
C22 C 0.0239(8) 0.1165(4) 0.70924(19) 0.0284(12) Uani 1 1 d .
C23 C 0.3821(7) 0.5591(4) 0.91644(18) 0.0229(11) Uani 1 1 d .
C24 C 0.5798(8) 0.7777(4) 0.91245(19) 0.0271(11) Uani 1 1 d .
C25 C 0.9510(8) 1.3001(4) 0.16926(18) 0.0274(12) Uani 1 1 d .
C26 C 0.7193(7) 0.9717(4) 0.14955(18) 0.0244(11) Uani 1 1 d .
C27 C -0.0248(7) 0.3724(4) 0.64762(19) 0.0255(11) Uani 1 1 d .
C28 C 0.5995(7) 1.0042(4) 0.17989(18) 0.0232(11) Uani 1 1 d .
C29 C 0.5670(7) 0.2772(4) 1.01472(19) 0.0264(11) Uani 1 1 d .
C30 C -0.1026(7) 1.0701(4) 0.32232(19) 0.0267(11) Uani 1 1 d .
C31 C 0.5855(8) 0.5988(4) 0.1284(2) 0.0381(15) Uani 1 1 d .
H31A H 0.6188 0.5458 0.1422 0.046 Uiso 1 1 calc R
C1 C 0.1794(7) 0.9352(4) 0.24831(18) 0.0244(11) Uani 1 1 d .
C33 C 0.4897(8) 0.6858(5) 0.0656(2) 0.0366(15) Uani 1 1 d .
H33A H 0.4549 0.6921 0.0369 0.044 Uiso 1 1 calc R
C34 C 0.8936(8) 1.3830(4) 0.1558(2) 0.0309(12) Uani 1 1 d .
H34 H 0.7697 1.3937 0.1530 0.037 Uiso 1 1 calc R
C35 C 0.0278(9) 1.2904(5) 0.2920(2) 0.0401(15) Uani 1 1 d .
H35A H 0.0991 1.3329 0.2740 0.060 Uiso 1 1 calc GR
H35B H -0.0349 1.3160 0.3149 0.060 Uiso 1 1 calc GR
H35C H -0.0596 1.2666 0.2746 0.060 Uiso 1 1 calc GR
C36 C 0.0021(8) 0.2003(4) 0.6879(2) 0.0281(12) Uani 1 1 d .
C37 C 0.4723(8) 0.8241(4) 0.8820(2) 0.0280(12) Uani 1 1 d .
C38 C -0.4472(8) 0.4474(4) 0.50686(19) 0.0278(12) Uani 1 1 d .
C39 C -0.0959(7) 0.4372(4) 0.43514(18) 0.0244(11) Uani 1 1 d .
C40 C 0.6118(7) 0.3586(4) 0.78614(19) 0.0266(11) Uani 1 1 d .
C41 C 1.2956(9) 0.8952(5) 0.9811(2) 0.0379(15) Uani 1 1 d .
H41 H 1.4205 0.8865 0.9779 0.045 Uiso 1 1 calc R
C42 C 0.8140(7) 0.6849(4) 0.97360(19) 0.0258(11) Uani 1 1 d .
C43 C 0.0506(8) 0.4335(4) 0.40548(19) 0.0257(11) Uani 1 1 d .
C44 C 0.4050(7) 1.2367(4) 0.26217(19) 0.0251(11) Uani 1 1 d .
C45 C 1.1623(8) 0.4812(5) 1.0322(2) 0.0367(14) Uani 1 1 d .
H45A H 1.1559 0.4480 1.0083 0.055 Uiso 1 1 calc GR
H45B H 1.2228 0.4487 1.0556 0.055 Uiso 1 1 calc GR
H45C H 1.2293 0.5327 1.0230 0.055 Uiso 1 1 calc GR
C46 C 0.1586(10) 0.9786(4) 0.4770(2) 0.0344(13) Uani 1 1 d .
C47 C -0.5280(9) 0.3130(4) 0.5502(2) 0.0347(14) Uani 1 1 d .
H47 H -0.4932 0.2603 0.5640 0.042 Uiso 1 1 calc R
C48 C 0.4655(8) 0.4606(4) 0.73454(19) 0.0270(12) Uani 1 1 d .
C49 C -0.2286(7) 0.7369(4) 0.51502(19) 0.0266(11) Uani 1 1 d .
C50 C 0.4965(8) 0.7567(4) 0.0877(2) 0.0349(14) Uani 1 1 d .
H50 H 0.4677 0.8099 0.0734 0.042 Uiso 1 1 calc R
C51 C 1.0030(8) 1.1941(4) 0.0807(2) 0.0357(14) Uani 1 1 d .
H51A H 0.9820 1.1541 0.0604 0.053 Uiso 1 1 calc GR
H51B H 1.1046 1.2300 0.0702 0.053 Uiso 1 1 calc GR
H51C H 0.8962 1.2285 0.0837 0.053 Uiso 1 1 calc GR
C52 C 0.5019(7) 0.2917(4) 0.77533(19) 0.0261(11) Uani 1 1 d .
C53 C 1.2611(9) 1.3538(5) 0.1637(2) 0.0377(15) Uani 1 1 d .
H53 H 1.3853 1.3437 0.1662 0.045 Uiso 1 1 calc R
C54 C 0.0857(8) 0.7435(4) 0.2976(2) 0.0314(13) Uani 1 1 d .
H54A H 0.1671 0.7028 0.2866 0.047 Uiso 1 1 calc GR
H54B H -0.0172 0.7143 0.3127 0.047 Uiso 1 1 calc GR
H54C H 0.1484 0.7745 0.3173 0.047 Uiso 1 1 calc GR
C55 C 0.4942(7) 0.5102(4) 0.94554(19) 0.0251(11) Uani 1 1 d .
C56 C 0.5882(8) 0.6688(4) 0.1509(2) 0.0308(12) Uani 1 1 d .
H56 H 0.6191 0.6617 0.1798 0.037 Uiso 1 1 calc R
C57 C 0.3683(7) 0.3124(4) 0.74376(19) 0.0256(11) Uani 1 1 d .
C58 C 0.1443(9) 0.2898(4) 0.4132(2) 0.0359(14) Uani 1 1 d .
H58A H 0.1970 0.2482 0.3962 0.054 Uiso 1 1 calc GR
H58B H 0.0390 0.2658 0.4296 0.054 Uiso 1 1 calc GR
H58C H 0.2322 0.3060 0.4327 0.054 Uiso 1 1 calc GR
C59 C 0.2544(8) 1.1896(4) 0.2801(2) 0.0275(12) Uani 1 1 d .
C3 C -0.1142(10) 0.7604(4) 0.7545(2) 0.0383(14) Uani 1 1 d .
H3A H -0.0868 0.7937 0.7282 0.046 Uiso 1 1 calc R
C6 C 1.1493(8) 0.9617(5) 0.1136(2) 0.0370(14) Uani 1 1 d .
H6A H 1.2208 0.9424 0.0900 0.055 Uiso 1 1 calc GR
H6B H 1.1346 0.9159 0.1368 0.055 Uiso 1 1 calc GR
H6C H 1.2100 1.0086 0.1238 0.055 Uiso 1 1 calc GR
C9 C 0.2167(7) 0.4186(4) 0.69026(19) 0.0266(11) Uani 1 1 d .
C1A C -0.1112(7) 0.8063(4) 0.50709(19) 0.0251(11) Uani 1 1 d .
C1B C 1.2031(9) 1.4348(4) 0.1510(2) 0.0377(15) Uani 1 1 d .
H1B H 1.2866 1.4794 0.1457 0.045 Uiso 1 1 calc R
C1C C -0.2813(8) 1.0497(4) 0.3126(2) 0.0291(12) Uani 1 1 d .
H1C H -0.3009 1.0274 0.2867 0.035 Uiso 1 1 calc R
C1D C 0.3345(13) 1.0993(5) 0.4945(2) 0.052(2) Uani 1 1 d .
H1D H 0.4468 1.1235 0.4986 0.062 Uiso 1 1 calc R
C1E C 0.3493(8) 0.3973(4) 0.72264(19) 0.0261(11) Uani 1 1 d .
C1F C 0.5337(8) 0.6061(5) 0.0854(2) 0.0388(15) Uani 1 1 d .
H1F H 0.5289 0.5584 0.0705 0.047 Uiso 1 1 calc R
C1G C 1.1753(8) 0.8326(4) 0.9721(2) 0.0328(13) Uani 1 1 d .
H1G H 1.2207 0.7817 0.9637 0.039 Uiso 1 1 calc R
C1H C 0.5459(7) 0.7504(4) 0.1313(2) 0.0284(12) Uani 1 1 d .
C1I C -0.0116(8) 0.6851(4) 0.8227(2) 0.0278(12) Uani 1 1 d .
C1J C 0.5391(8) 0.1124(4) 1.0606(2) 0.0356(15) Uani 1 1 d .
H1J H 0.5291 0.0578 1.0755 0.043 Uiso 1 1 calc R
C1K C 1.2312(9) 0.9707(5) 0.9949(2) 0.0394(15) Uani 1 1 d .
H1K H 1.3124 1.0124 1.0008 0.047 Uiso 1 1 calc R
C1L C 0.0031(10) 1.0270(4) 0.4827(2) 0.0411(15) Uani 1 1 d .
H1L H -0.1099 1.0036 0.4784 0.049 Uiso 1 1 calc R
C1M C 0.6494(8) 0.1604(4) 0.8321(2) 0.0293(12) Uani 1 1 d .
C1N C 0.0619(7) 0.7337(4) 0.45419(19) 0.0254(11) Uani 1 1 d .
C1O C 0.2855(7) 0.8159(4) 0.21148(19) 0.0261(11) Uani 1 1 d .
C1P C 0.2909(7) 0.6970(4) 0.87519(18) 0.0247(11) Uani 1 1 d .
C1Q C 0.0704(8) 0.5201(4) 0.6377(2) 0.0293(12) Uani 1 1 d .
C1R C 0.1130(10) 0.7065(5) 0.1854(3) 0.0449(17) Uani 1 1 d .
H1RA H 0.0890 0.7468 0.1606 0.067 Uiso 1 1 calc GR
H1RB H 0.0111 0.7047 0.2060 0.067 Uiso 1 1 calc GR
H1RC H 0.1315 0.6510 0.1763 0.067 Uiso 1 1 calc GR
C1S C 0.4496(7) 0.9507(4) 0.19980(18) 0.0241(11) Uani 1 1 d .
C1T C 0.1176(7) 0.2661(4) 0.70019(19) 0.0265(11) Uani 1 1 d .
C1U C 0.6276(8) 1.0874(4) 0.19038(18) 0.0257(11) Uani 1 1 d .
C1V C -0.3568(10) 0.0615(5) 0.5852(2) 0.0428(16) Uani 1 1 d .
H1V H -0.3198 0.0263 0.5645 0.051 Uiso 1 1 calc R
C1W C 0.1598(7) 0.5069(4) 0.39412(19) 0.0258(11) Uani 1 1 d .
C1X C 0.3261(7) 0.9866(4) 0.22908(18) 0.0231(11) Uani 1 1 d .
C1Y C 0.1673(8) 0.3461(4) 0.8487(2) 0.0339(13) Uani 1 1 d .
H1YA H 0.2461 0.3841 0.8300 0.051 Uiso 1 1 calc GR
H1YB H 0.0700 0.3276 0.8324 0.051 Uiso 1 1 calc GR
H1YC H 0.2356 0.2975 0.8606 0.051 Uiso 1 1 calc GR
C1Z C -0.5162(8) 0.7879(4) 0.5373(2) 0.0359(14) Uani 1 1 d .
H1ZA H -0.5705 0.7727 0.5117 0.054 Uiso 1 1 calc GR
H1ZB H -0.4744 0.8459 0.5322 0.054 Uiso 1 1 calc GR
H1ZC H -0.6050 0.7820 0.5611 0.054 Uiso 1 1 calc GR
C2A C -0.6306(8) 0.4688(4) 0.5080(2) 0.0322(13) Uani 1 1 d .
H2A H -0.6669 0.5211 0.4940 0.039 Uiso 1 1 calc R
C2B C 0.2433(9) -0.0442(4) 0.7351(2) 0.0360(14) Uani 1 1 d .
H2BA H 0.1572 -0.0522 0.7135 0.054 Uiso 1 1 calc GR
H2BB H 0.2626 -0.0975 0.7527 0.054 Uiso 1 1 calc GR
H2BC H 0.3567 -0.0241 0.7210 0.054 Uiso 1 1 calc GR
C2C C 0.2479(7) 0.2472(4) 0.73209(19) 0.0256(11) Uani 1 1 d .
C2D C 0.8832(8) 0.5073(4) 0.7568(2) 0.0362(14) Uani 1 1 d .
H2DA H 0.8765 0.5068 0.7260 0.054 Uiso 1 1 calc GR
H2DB H 0.9481 0.4578 0.7689 0.054 Uiso 1 1 calc GR
H2DC H 0.9460 0.5578 0.7624 0.054 Uiso 1 1 calc GR
C2E C 0.3949(7) 0.6506(4) 0.37099(19) 0.0252(11) Uani 1 1 d .
B35 B 0.5855(9) 0.3725(4) 0.9918(2) 0.0268(13) Uani 1 1 d .
C2F C 0.6388(7) 0.5537(4) 0.96564(18) 0.0239(11) Uani 1 1 d .
C2G C 1.1401(8) 1.2859(4) 0.1729(2) 0.0308(12) Uani 1 1 d .
H2G H 1.1834 1.2313 0.1814 0.037 Uiso 1 1 calc R
C2H C 0.8932(7) 1.1027(4) 0.14109(18) 0.0257(11) Uani 1 1 d .
C2I C 0.2112(7) 0.7287(4) 0.42237(19) 0.0243(11) Uani 1 1 d .
C2J C 0.3314(7) 0.7857(4) 0.86465(19) 0.0267(12) Uani 1 1 d .
C2K C 0.8392(8) 0.1607(4) 0.8236(2) 0.0298(12) Uani 1 1 d .
H2K H 0.8868 0.1892 0.7976 0.036 Uiso 1 1 calc R
C2L C 0.2603(7) 0.1631(4) 0.75266(18) 0.0256(11) Uani 1 1 d .
C2M C 0.9248(7) 0.9213(4) 0.98981(19) 0.0282(12) Uani 1 1 d .
H2M H 0.8002 0.9311 0.9928 0.034 Uiso 1 1 calc R
C2N C 0.4724(8) 0.7967(4) 0.3806(2) 0.0274(12) Uani 1 1 d .
C2O C 0.5233(8) 1.2030(4) 0.23191(19) 0.0260(11) Uani 1 1 d .
C2P C -0.0537(7) 0.6607(4) 0.46343(18) 0.0242(11) Uani 1 1 d .
C2Q C 0.3467(9) 0.6724(4) 0.6680(2) 0.0326(13) Uani 1 1 d .
C2R C -0.0214(7) 0.5840(4) 0.44387(18) 0.0237(11) Uani 1 1 d .
C2S C 0.2019(8) 0.5039(4) 0.6693(2) 0.0275(12) Uani 1 1 d .
C2T C 0.4974(7) 1.1216(4) 0.22021(19) 0.0247(11) Uani 1 1 d .
C2U C 0.8673(7) 1.0220(4) 0.13045(19) 0.0266(11) Uani 1 1 d .
C2V C 0.3263(7) 0.8005(4) 0.41131(19) 0.0245(11) Uani 1 1 d .
C2W C -0.5908(9) 0.1171(5) 0.6293(2) 0.0389(15) Uani 1 1 d .
H2W H -0.7125 0.1189 0.6388 0.047 Uiso 1 1 calc R
C2X C 0.4308(7) 0.8661(4) 0.18991(19) 0.0254(11) Uani 1 1 d .
C2Y C 0.2210(8) 1.1065(4) 0.26965(19) 0.0262(11) Uani 1 1 d .
C2Z C 0.2462(7) 0.6547(4) 0.40191(19) 0.0230(11) Uani 1 1 d .
C3A C -0.2795(8) 0.1632(4) 0.6344(2) 0.0286(12) Uani 1 1 d .
C3B C 0.7793(7) 1.1380(4) 0.17188(19) 0.0259(11) Uani 1 1 d .
C3C C 0.1266(7) 0.5815(4) 0.41284(18) 0.0230(11) Uani 1 1 d .
C60 C -0.3976(8) 0.3678(4) 0.5282(2) 0.0301(12) Uani 1 1 d .
H60 H -0.2758 0.3514 0.5276 0.036 Uiso 1 1 calc R
C61 C 0.5785(8) 0.5483(4) 0.3148(2) 0.0280(12) Uani 1 1 d .
C62 C 0.8457(9) 0.4977(4) 0.2554(2) 0.0381(15) Uani 1 1 d .
H62 H 0.9340 0.4806 0.2359 0.046 Uiso 1 1 calc R
C63 C -0.1357(7) 0.5104(4) 0.45499(19) 0.0254(11) Uani 1 1 d .
C64 C -0.2020(7) 0.6651(4) 0.49368(19) 0.0254(11) Uani 1 1 d .
C65 C 0.7502(8) 0.8642(4) 0.3895(2) 0.0372(14) Uani 1 1 d .
H65A H 0.8195 0.8192 0.3784 0.056 Uiso 1 1 calc GR
H65B H 0.7340 0.8522 0.4205 0.056 Uiso 1 1 calc GR
H65C H 0.8143 0.9173 0.3823 0.056 Uiso 1 1 calc GR
C66 C 0.0330(8) 0.8082(4) 0.47493(19) 0.0281(12) Uani 1 1 d .
C67 C 0.5219(10) 0.7090(4) 0.6607(2) 0.0399(15) Uani 1 1 d .
H67 H 0.6232 0.6734 0.6624 0.048 Uiso 1 1 calc R
C68 C 0.0256(9) 0.7348(4) 0.7825(2) 0.0320(13) Uani 1 1 d .
H68 H 0.1452 0.7508 0.7743 0.038 Uiso 1 1 calc R
C69 C 0.5027(7) 0.7252(4) 0.36097(19) 0.0264(11) Uani 1 1 d .
C70 C 0.5871(9) 0.1173(4) 0.8725(2) 0.0328(13) Uani 1 1 d .
H70 H 0.4626 0.1157 0.8795 0.039 Uiso 1 1 calc R
C71 C -0.0803(8) 1.1009(4) 0.3619(2) 0.0317(13) Uani 1 1 d .
H71 H 0.0365 1.1133 0.3698 0.038 Uiso 1 1 calc R
C72 C -0.1953(8) 0.6609(4) 0.8320(2) 0.0313(12) Uani 1 1 d .
H72 H -0.2246 0.6264 0.8578 0.038 Uiso 1 1 calc R
C73 C 0.9569(9) 0.1199(4) 0.8529(2) 0.0362(14) Uani 1 1 d .
H73 H 1.0817 0.1208 0.8462 0.043 Uiso 1 1 calc R
C74 C 0.3265(11) 1.0178(4) 0.4828(2) 0.0414(16) Uani 1 1 d .
H74 H 0.4342 0.9882 0.4786 0.050 Uiso 1 1 calc R
C75 C 0.1998(11) 0.7290(4) 0.6656(2) 0.0394(15) Uani 1 1 d .
H75 H 0.0817 0.7076 0.6700 0.047 Uiso 1 1 calc R
C76 C 0.5955(8) 0.7628(4) 0.2881(2) 0.0325(13) Uani 1 1 d .
H76A H 0.7020 0.7701 0.2689 0.049 Uiso 1 1 calc GR
H76B H 0.5392 0.8172 0.2902 0.049 Uiso 1 1 calc GR
H76C H 0.5109 0.7255 0.2769 0.049 Uiso 1 1 calc GR
C77 C 0.6174(8) 0.2061(4) 0.9949(2) 0.0335(13) Uani 1 1 d .
H77 H 0.6583 0.2131 0.9659 0.040 Uiso 1 1 calc R
C78 C 0.5005(8) 0.2644(4) 1.0583(2) 0.0327(13) Uani 1 1 d .
H78 H 0.4654 0.3111 1.0723 0.039 Uiso 1 1 calc R
C79 C 0.7629(8) 0.5453(4) 0.3242(2) 0.0328(13) Uani 1 1 d .
H79 H 0.7986 0.5606 0.3506 0.039 Uiso 1 1 calc R
C80 C 0.6082(9) 0.1249(4) 1.0174(2) 0.0364(14) Uani 1 1 d .
H80 H 0.6480 0.0784 1.0037 0.044 Uiso 1 1 calc R
C81 C 1.0167(9) 1.4502(4) 0.1463(2) 0.0362(14) Uani 1 1 d .
H81 H 0.9756 1.5048 0.1368 0.043 Uiso 1 1 calc R
C82 C 0.3460(7) 1.0721(4) 0.23941(18) 0.0242(11) Uani 1 1 d .
C83 C -0.2195(9) 0.0183(5) 0.7264(2) 0.0395(15) Uani 1 1 d .
H83A H -0.2857 -0.0248 0.7143 0.059 Uiso 1 1 calc GR
H83B H -0.3010 0.0635 0.7324 0.059 Uiso 1 1 calc GR
H83C H -0.1672 -0.0061 0.7529 0.059 Uiso 1 1 calc GR
C84 C -0.3284(9) 0.3499(5) 0.4148(3) 0.0429(16) Uani 1 1 d .
H84A H -0.2658 0.3428 0.3876 0.064 Uiso 1 1 calc GR
H84B H -0.4091 0.3979 0.4109 0.064 Uiso 1 1 calc GR
H84C H -0.3976 0.2993 0.4249 0.064 Uiso 1 1 calc GR
C85 C 1.0457(9) 0.9835(4) 0.9996(2) 0.0368(14) Uani 1 1 d .
H85 H 1.0014 1.0334 1.0094 0.044 Uiso 1 1 calc R
C86 C 0.5481(12) 0.7957(5) 0.6511(2) 0.051(2) Uani 1 1 d .
H86 H 0.6656 0.8173 0.6457 0.061 Uiso 1 1 calc R
C87 C -0.7091(9) 0.3369(4) 0.5514(2) 0.0382(15) Uani 1 1 d .
H87 H -0.7953 0.3009 0.5670 0.046 Uiso 1 1 calc R
C88 C 0.6733(8) 0.3605(4) 0.8596(2) 0.0325(13) Uani 1 1 d .
H88A H 0.6272 0.4177 0.8579 0.049 Uiso 1 1 calc GR
H88B H 0.7703 0.3539 0.8795 0.049 Uiso 1 1 calc GR
H88C H 0.5771 0.3210 0.8697 0.049 Uiso 1 1 calc GR
C89 C 0.8938(8) 0.5198(4) 0.2948(2) 0.0359(14) Uani 1 1 d .
H89 H 1.0156 0.5176 0.3019 0.043 Uiso 1 1 calc R
C90 C 0.1535(10) 0.2592(5) 0.9605(3) 0.0450(17) Uani 1 1 d .
H90A H 0.0577 0.2706 0.9406 0.067 Uiso 1 1 calc GR
H90B H 0.1248 0.2854 0.9864 0.067 Uiso 1 1 calc GR
H90C H 0.1655 0.1987 0.9680 0.067 Uiso 1 1 calc GR
C91 C -0.4633(9) 0.1665(4) 0.6468(2) 0.0351(14) Uani 1 1 d .
H91 H -0.5016 0.2024 0.6671 0.042 Uiso 1 1 calc R
C92 C -0.7626(8) 0.4134(4) 0.5299(2) 0.0375(15) Uani 1 1 d .
H92 H -0.8852 0.4284 0.5297 0.045 Uiso 1 1 calc R
C93 C -0.4301(8) 1.0621(4) 0.3409(2) 0.0345(14) Uani 1 1 d .
H93 H -0.5471 1.0481 0.3337 0.041 Uiso 1 1 calc R
C94 C 0.4012(14) 0.8506(5) 0.6495(2) 0.052(2) Uani 1 1 d .
H94 H 0.4186 0.9092 0.6435 0.063 Uiso 1 1 calc R
C95 C 0.4865(8) 0.1822(5) 1.0808(2) 0.0371(15) Uani 1 1 d .
H95 H 0.4415 0.1747 1.1095 0.045 Uiso 1 1 calc R
C96 C 0.1775(14) 1.1449(5) 0.5001(2) 0.054(2) Uani 1 1 d .
H96 H 0.1835 1.2000 0.5078 0.065 Uiso 1 1 calc R
C97 C 0.2258(13) 0.8162(5) 0.6570(3) 0.0496(19) Uani 1 1 d .
H97 H 0.1255 0.8524 0.6561 0.060 Uiso 1 1 calc R
C98 C 0.6043(9) 0.9252(4) 0.8281(2) 0.0342(14) Uani 1 1 d .
H98A H 0.5147 0.9283 0.8064 0.051 Uiso 1 1 calc GR
H98B H 0.6879 0.8797 0.8240 0.051 Uiso 1 1 calc GR
H98C H 0.6698 0.9782 0.8257 0.051 Uiso 1 1 calc GR
C99 C -0.2295(9) 0.1097(4) 0.6032(2) 0.0376(14) Uani 1 1 d .
H99 H -0.1074 0.1064 0.5943 0.045 Uiso 1 1 calc R
C100 C 0.0105(13) 1.1088(5) 0.4943(3) 0.051(2) Uani 1 1 d .
H100 H -0.0963 1.1392 0.4983 0.061 Uiso 1 1 calc R
C101 C 0.6605(10) 0.5013(4) 0.2450(2) 0.0387(14) Uani 1 1 d .
H101 H 0.6255 0.4871 0.2183 0.046 Uiso 1 1 calc R
C102 C 0.1035(9) 0.8899(5) 0.8533(2) 0.0410(16) Uani 1 1 d .
H10A H 0.0508 0.9276 0.8306 0.062 Uiso 1 1 calc GR
H10B H 0.1654 0.9228 0.8723 0.062 Uiso 1 1 calc GR
H10C H 0.0089 0.8566 0.8696 0.062 Uiso 1 1 calc GR
C103 C 0.5313(9) 0.5260(4) 0.2749(2) 0.0340(13) Uani 1 1 d .
H103 H 0.4093 0.5278 0.2679 0.041 Uiso 1 1 calc R
C104 C 0.5172(8) 1.3117(4) 0.3155(2) 0.0323(13) Uani 1 1 d .
H10D H 0.5729 1.3653 0.3188 0.048 Uiso 1 1 calc GR
H10E H 0.6071 1.2673 0.3185 0.048 Uiso 1 1 calc GR
H10F H 0.4212 1.2995 0.3373 0.048 Uiso 1 1 calc GR
C105 C -0.4039(9) 1.0945(4) 0.3789(2) 0.0358(14) Uani 1 1 d .
H105 H -0.5032 1.1038 0.3975 0.043 Uiso 1 1 calc R
C106 C -0.2285(9) 1.1138(4) 0.3900(2) 0.0360(14) Uani 1 1 d .
H106 H -0.2102 1.1353 0.4161 0.043 Uiso 1 1 calc R
C107 C -0.0369(9) 0.8673(4) 0.5688(2) 0.0361(14) Uani 1 1 d .
H10G H 0.0904 0.8717 0.5604 0.054 Uiso 1 1 calc GR
H10H H -0.0604 0.8135 0.5860 0.054 Uiso 1 1 calc GR
H10I H -0.0703 0.9127 0.5856 0.054 Uiso 1 1 calc GR
C108 C -0.3331(8) 0.6860(4) 0.8046(2) 0.0336(13) Uani 1 1 d .
H108 H -0.4526 0.6691 0.8122 0.040 Uiso 1 1 calc R
C109 C -0.2933(9) 0.7365(4) 0.7657(2) 0.0368(14) Uani 1 1 d .
H109 H -0.3860 0.7542 0.7472 0.044 Uiso 1 1 calc R
C110 C -0.3352(8) 0.5057(5) 0.6113(2) 0.0384(14) Uani 1 1 d .
H11A H -0.4317 0.4951 0.5928 0.058 Uiso 1 1 calc GR
H11B H -0.3211 0.5661 0.6115 0.058 Uiso 1 1 calc GR
H11C H -0.3646 0.4794 0.6403 0.058 Uiso 1 1 calc GR
C111 C 0.8900(10) 0.0774(5) 0.8923(2) 0.0415(15) Uani 1 1 d .
H111 H 0.9687 0.0493 0.9119 0.050 Uiso 1 1 calc R
C112 C 0.7029(9) 0.0778(4) 0.9017(2) 0.0369(14) Uani 1 1 d .
H112 H 0.6563 0.0509 0.9282 0.044 Uiso 1 1 calc R
C113 C 0.1302(9) 0.6166(4) 0.5751(2) 0.0372(14) Uani 1 1 d .
H11D H 0.0828 0.5772 0.5571 0.056 Uiso 1 1 calc GR
H11E H 0.2595 0.6086 0.5770 0.056 Uiso 1 1 calc GR
H11F H 0.1060 0.6739 0.5626 0.056 Uiso 1 1 calc GR
B114 B 0.0587(9) 1.0497(4) 0.2896(2) 0.0287(13) Uani 1 1 d .
B115 B 0.8411(8) 0.7814(4) 0.9603(2) 0.0252(12) Uani 1 1 d .
B116 B 0.3284(9) 0.5738(4) 0.6837(2) 0.0303(14) Uani 1 1 d .
B117 B 0.8029(8) 1.2291(4) 0.1843(2) 0.0257(12) Uani 1 1 d .
B118 B 0.5138(8) 0.1993(4) 0.7974(2) 0.0262(13) Uani 1 1 d .
B119 B 0.5563(9) 0.8341(4) 0.1540(2) 0.0283(13) Uani 1 1 d .
B120 B -0.3000(8) 0.5162(4) 0.4876(2) 0.0269(13) Uani 1 1 d .
B121 B 0.1347(9) 0.6504(5) 0.8549(2) 0.0283(13) Uani 1 1 d .
B122 B -0.1378(9) 0.2231(5) 0.6532(2) 0.0292(14) Uani 1 1 d .
B123 B 0.4274(9) 0.5692(4) 0.3498(2) 0.0276(13) Uani 1 1 d .
B124 B 0.1583(10) 0.8866(4) 0.4614(2) 0.0298(13) Uani 1 1 d .

loop_
_atom_site_aniso_label
_atom_site_aniso_U_11
_atom_site_aniso_U_22
_atom_site_aniso_U_33
_atom_site_aniso_U_23
_atom_site_aniso_U_13
_atom_site_aniso_U_12
O1 0.037(2) 0.027(2) 0.027(2) 0.0002(16) -0.0010(17) -0.0064(17)
O2 0.030(2) 0.026(2) 0.038(2) -0.0017(17) -0.0010(18) -0.0085(16)
O3 0.035(2) 0.029(2) 0.031(2) -0.0004(17) 0.0022(17) -0.0123(17)
O4 0.027(2) 0.026(2) 0.030(2) -0.0001(16) 0.0040(16) -0.0072(15)
O5 0.0215(18) 0.029(2) 0.032(2) 0.0011(16) 0.0038(16) -0.0094(15)
O6 0.028(2) 0.030(2) 0.036(2) -0.0072(17) 0.0064(17) -0.0094(16)
O7 0.036(2) 0.028(2) 0.029(2) -0.0026(16) 0.0041(17) -0.0079(17)
O8 0.029(2) 0.032(2) 0.032(2) -0.0008(17) 0.0086(17) 0.0004(16)
O9 0.0234(19) 0.031(2) 0.026(2) -0.0035(16) 0.0026(15) -0.0033(15)
O10 0.030(2) 0.034(2) 0.027(2) -0.0022(17) 0.0012(16) 0.0012(17)
O11 0.0238(19) 0.030(2) 0.032(2) -0.0062(17) 0.0014(16) -0.0088(16)
O12 0.0254(19) 0.032(2) 0.030(2) -0.0061(17) 0.0033(16) -0.0069(16)
O13 0.0234(19) 0.029(2) 0.032(2) -0.0038(16) -0.0012(16) -0.0073(15)
O14 0.029(2) 0.030(2) 0.032(2) -0.0057(17) 0.0090(17) -0.0014(16)
O15 0.027(2) 0.034(2) 0.029(2) 0.0006(17) -0.0033(16) -0.0035(17)
O16 0.031(2) 0.028(2) 0.031(2) -0.0028(16) 0.0067(17) -0.0118(16)
O17 0.0166(17) 0.035(2) 0.031(2) 0.0023(17) 0.0062(15) -0.0057(15)
O18 0.024(2) 0.030(2) 0.034(2) 0.0026(17) -0.0009(17) -0.0116(16)
O19 0.032(2) 0.028(2) 0.035(2) -0.0076(17) 0.0022(17) 0.0001(17)
N20 0.020(2) 0.029(2) 0.025(2) 0.0005(19) -0.0055(18) -0.0022(18)
O21 0.0219(18) 0.036(2) 0.027(2) -0.0034(17) 0.0067(16) -0.0017(16)
O22 0.0183(18) 0.036(2) 0.030(2) 0.0015(17) 0.0024(15) -0.0106(16)
N23 0.015(2) 0.034(3) 0.030(2) -0.004(2) -0.0081(18) -0.0097(18)
O24 0.0183(18) 0.034(2) 0.036(2) -0.0065(17) -0.0002(16) -0.0082(15)
O25 0.0194(18) 0.036(2) 0.028(2) -0.0011(17) -0.0015(15) -0.0024(16)
N26 0.020(2) 0.033(3) 0.028(2) -0.003(2) 0.0028(18) -0.0056(19)
O27 0.037(2) 0.028(2) 0.031(2) -0.0006(17) 0.0041(18) -0.0014(17)
N28 0.029(2) 0.025(2) 0.029(3) 0.0015(19) 0.003(2) -0.0032(19)
N29 0.026(2) 0.033(3) 0.030(3) -0.003(2) -0.002(2) -0.004(2)
N30 0.026(2) 0.025(2) 0.033(3) -0.004(2) 0.002(2) -0.0073(19)
N31 0.027(2) 0.032(3) 0.026(2) -0.005(2) 0.0065(19) -0.004(2)
C32 0.019(2) 0.027(3) 0.024(3) -0.005(2) 0.000(2) -0.004(2)
N33 0.020(2) 0.028(2) 0.032(3) -0.001(2) 0.0091(19) -0.0089(18)
N1 0.023(2) 0.023(2) 0.032(2) -0.0010(19) 0.0063(19) -0.0081(18)
C2 0.026(3) 0.029(3) 0.026(3) -0.001(2) 0.004(2) -0.003(2)
N3 0.020(2) 0.026(2) 0.030(2) -0.0034(19) 0.0011(18) -0.0109(18)
C4 0.021(2) 0.029(3) 0.025(3) -0.002(2) 0.003(2) -0.005(2)
C5 0.019(2) 0.028(3) 0.031(3) -0.006(2) 0.006(2) -0.008(2)
N6 0.024(2) 0.028(2) 0.029(2) -0.0033(19) 0.0050(19) -0.0007(19)
C7 0.024(3) 0.050(4) 0.033(3) -0.017(3) -0.001(2) -0.016(3)
C8 0.020(2) 0.031(3) 0.025(3) -0.003(2) 0.001(2) -0.005(2)
N9 0.032(3) 0.022(2) 0.033(3) 0.0011(19) 0.002(2) -0.0060(19)
C10 0.015(2) 0.035(3) 0.023(3) -0.006(2) -0.002(2) -0.009(2)
C11 0.026(3) 0.027(3) 0.023(3) -0.004(2) 0.005(2) -0.002(2)
C12 0.028(3) 0.028(3) 0.025(3) -0.003(2) 0.004(2) 0.002(2)
C13 0.019(2) 0.028(3) 0.028(3) 0.000(2) 0.001(2) -0.007(2)
C14 0.041(3) 0.034(3) 0.038(3) 0.003(3) -0.009(3) -0.013(3)
C15 0.015(2) 0.028(3) 0.027(3) -0.003(2) 0.000(2) -0.0034(19)
C16 0.019(2) 0.037(3) 0.024(3) 0.000(2) 0.001(2) -0.011(2)
C17 0.029(3) 0.025(3) 0.025(3) 0.000(2) 0.005(2) -0.004(2)
C18 0.025(3) 0.026(3) 0.029(3) -0.003(2) 0.007(2) -0.007(2)
C19 0.025(3) 0.024(3) 0.030(3) -0.002(2) 0.004(2) -0.007(2)
C20 0.019(2) 0.032(3) 0.027(3) -0.002(2) 0.002(2) -0.007(2)
C21 0.021(2) 0.029(3) 0.021(3) -0.004(2) 0.002(2) -0.003(2)
C22 0.033(3) 0.029(3) 0.023(3) -0.004(2) 0.005(2) -0.006(2)
C23 0.011(2) 0.033(3) 0.025(3) -0.005(2) -0.0023(19) -0.0067(19)
C24 0.029(3) 0.027(3) 0.025(3) -0.004(2) 0.004(2) -0.002(2)
C25 0.026(3) 0.034(3) 0.021(3) -0.002(2) 0.005(2) -0.006(2)
C26 0.020(2) 0.028(3) 0.025(3) -0.001(2) -0.001(2) -0.002(2)
C27 0.023(3) 0.028(3) 0.025(3) -0.004(2) 0.000(2) 0.001(2)
C28 0.015(2) 0.031(3) 0.023(3) 0.000(2) -0.003(2) -0.004(2)
C29 0.018(2) 0.031(3) 0.029(3) -0.001(2) -0.002(2) -0.011(2)
C30 0.022(3) 0.028(3) 0.029(3) -0.001(2) 0.006(2) -0.006(2)
C31 0.030(3) 0.035(3) 0.048(4) -0.006(3) 0.013(3) -0.007(3)
C1 0.019(2) 0.030(3) 0.023(3) -0.002(2) 0.002(2) -0.003(2)
C33 0.022(3) 0.059(4) 0.032(3) -0.016(3) 0.004(2) -0.010(3)
C34 0.027(3) 0.036(3) 0.028(3) -0.004(2) 0.006(2) -0.008(2)
C35 0.031(3) 0.052(4) 0.039(4) -0.011(3) 0.001(3) 0.010(3)
C36 0.024(3) 0.031(3) 0.029(3) -0.004(2) 0.005(2) -0.004(2)
C37 0.031(3) 0.022(3) 0.030(3) -0.002(2) 0.006(2) -0.003(2)
C38 0.024(3) 0.032(3) 0.028(3) -0.007(2) 0.003(2) -0.008(2)
C39 0.020(2) 0.026(3) 0.026(3) 0.000(2) 0.001(2) -0.007(2)
C40 0.023(3) 0.031(3) 0.026(3) -0.004(2) 0.003(2) -0.003(2)
C41 0.027(3) 0.048(4) 0.039(3) -0.005(3) 0.002(3) -0.015(3)
C42 0.020(2) 0.032(3) 0.026(3) -0.005(2) 0.001(2) -0.005(2)
C43 0.027(3) 0.026(3) 0.024(3) -0.004(2) 0.003(2) -0.006(2)
C44 0.022(3) 0.026(3) 0.027(3) -0.003(2) 0.003(2) -0.004(2)
C45 0.019(3) 0.050(4) 0.043(4) -0.009(3) -0.002(2) 0.001(2)
C46 0.049(4) 0.027(3) 0.027(3) -0.002(2) 0.003(3) -0.004(3)
C47 0.042(3) 0.031(3) 0.030(3) 0.002(2) 0.007(3) -0.011(3)
C48 0.028(3) 0.026(3) 0.027(3) -0.004(2) 0.007(2) -0.004(2)
C49 0.021(3) 0.029(3) 0.028(3) -0.001(2) 0.000(2) -0.001(2)
C50 0.022(3) 0.042(3) 0.040(3) -0.004(3) 0.006(2) -0.005(2)
C51 0.029(3) 0.042(3) 0.033(3) 0.007(3) 0.000(2) -0.012(3)
C52 0.020(2) 0.029(3) 0.029(3) -0.004(2) 0.005(2) -0.005(2)
C53 0.025(3) 0.051(4) 0.036(3) -0.004(3) 0.003(2) -0.016(3)
C54 0.021(3) 0.036(3) 0.035(3) 0.005(2) 0.002(2) -0.006(2)
C55 0.020(2) 0.031(3) 0.024(3) -0.004(2) 0.006(2) -0.008(2)
C56 0.023(3) 0.035(3) 0.034(3) -0.005(2) 0.005(2) -0.003(2)
C57 0.020(2) 0.028(3) 0.027(3) -0.002(2) 0.007(2) -0.002(2)
C58 0.038(3) 0.029(3) 0.040(3) -0.002(3) 0.009(3) -0.002(2)
C59 0.023(3) 0.030(3) 0.029(3) -0.006(2) 0.005(2) -0.001(2)
C3 0.045(4) 0.037(3) 0.031(3) 0.004(3) -0.007(3) -0.006(3)
C6 0.024(3) 0.046(4) 0.040(4) -0.002(3) 0.003(2) 0.005(3)
C9 0.024(3) 0.028(3) 0.027(3) -0.004(2) 0.005(2) 0.001(2)
C1A 0.023(3) 0.024(3) 0.028(3) -0.003(2) -0.004(2) 0.002(2)
C1B 0.032(3) 0.044(4) 0.036(3) 0.000(3) 0.006(3) -0.022(3)
C1C 0.028(3) 0.029(3) 0.029(3) -0.001(2) 0.006(2) -0.001(2)
C1D 0.080(6) 0.042(4) 0.032(4) 0.002(3) -0.010(4) -0.023(4)
C1E 0.026(3) 0.025(3) 0.027(3) -0.004(2) 0.006(2) -0.003(2)
C1F 0.027(3) 0.044(4) 0.048(4) -0.020(3) 0.014(3) -0.014(3)
C1G 0.024(3) 0.039(3) 0.036(3) -0.007(3) 0.007(2) -0.006(2)
C1H 0.018(2) 0.034(3) 0.032(3) -0.003(2) 0.006(2) -0.007(2)
C1I 0.028(3) 0.026(3) 0.030(3) -0.003(2) 0.001(2) -0.007(2)
C1J 0.019(3) 0.038(3) 0.047(4) 0.010(3) -0.017(2) -0.013(2)
C1K 0.038(3) 0.047(4) 0.033(3) -0.006(3) 0.002(3) -0.026(3)
C1L 0.052(4) 0.035(3) 0.035(3) -0.003(3) 0.005(3) -0.004(3)
C1M 0.033(3) 0.022(3) 0.033(3) -0.004(2) 0.003(2) -0.002(2)
C1N 0.022(3) 0.028(3) 0.025(3) 0.001(2) 0.001(2) -0.004(2)
C1O 0.022(3) 0.027(3) 0.028(3) -0.002(2) 0.004(2) -0.005(2)
C1P 0.019(2) 0.031(3) 0.024(3) -0.004(2) 0.001(2) -0.006(2)
C1Q 0.036(3) 0.023(3) 0.027(3) 0.000(2) 0.006(2) 0.002(2)
C1R 0.046(4) 0.040(4) 0.051(4) -0.016(3) -0.004(3) -0.011(3)
C1S 0.020(2) 0.029(3) 0.022(3) 0.000(2) 0.003(2) -0.004(2)
C1T 0.023(3) 0.029(3) 0.027(3) -0.004(2) 0.008(2) -0.003(2)
C1U 0.025(3) 0.029(3) 0.023(3) -0.002(2) 0.004(2) -0.001(2)
C1V 0.047(4) 0.042(4) 0.042(4) -0.013(3) -0.009(3) 0.003(3)
C1W 0.023(3) 0.028(3) 0.026(3) 0.001(2) 0.002(2) -0.005(2)
C1X 0.016(2) 0.029(3) 0.023(3) 0.001(2) 0.001(2) -0.006(2)
C1Y 0.027(3) 0.037(3) 0.039(3) -0.013(3) -0.001(2) -0.004(2)
C1Z 0.024(3) 0.039(3) 0.044(4) -0.003(3) 0.006(3) 0.002(2)
C2A 0.030(3) 0.034(3) 0.032(3) -0.004(2) 0.003(2) -0.007(2)
C2B 0.042(3) 0.029(3) 0.037(3) -0.003(3) -0.002(3) -0.004(3)
C2C 0.022(3) 0.028(3) 0.026(3) -0.005(2) 0.004(2) -0.004(2)
C2D 0.021(3) 0.045(4) 0.042(4) -0.005(3) 0.001(2) -0.016(2)
C2E 0.019(2) 0.030(3) 0.025(3) 0.001(2) 0.001(2) -0.007(2)
B35 0.027(3) 0.024(3) 0.028(3) -0.002(2) 0.010(2) -0.001(2)
C2F 0.016(2) 0.034(3) 0.023(3) -0.007(2) -0.0018(19) -0.004(2)
C2G 0.025(3) 0.036(3) 0.031(3) 0.000(2) 0.002(2) -0.005(2)
C2H 0.016(2) 0.036(3) 0.024(3) 0.002(2) 0.001(2) -0.005(2)
C2I 0.018(2) 0.027(3) 0.028(3) 0.001(2) -0.003(2) -0.004(2)
C2J 0.021(3) 0.032(3) 0.027(3) 0.000(2) -0.002(2) -0.007(2)
C2K 0.026(3) 0.030(3) 0.033(3) -0.004(2) 0.001(2) -0.007(2)
C2L 0.021(2) 0.032(3) 0.023(3) -0.002(2) 0.002(2) -0.007(2)
C2M 0.019(2) 0.036(3) 0.028(3) -0.001(2) -0.005(2) -0.007(2)
C2N 0.023(3) 0.026(3) 0.031(3) 0.003(2) 0.004(2) -0.005(2)
C2O 0.023(3) 0.031(3) 0.023(3) 0.000(2) 0.002(2) -0.005(2)
C2P 0.020(2) 0.028(3) 0.023(3) 0.001(2) 0.000(2) -0.003(2)
C2Q 0.045(3) 0.026(3) 0.027(3) -0.004(2) 0.003(3) -0.004(2)
C2R 0.022(3) 0.025(3) 0.023(3) 0.001(2) 0.002(2) -0.004(2)
C2S 0.027(3) 0.027(3) 0.028(3) -0.006(2) 0.004(2) -0.002(2)
C2T 0.019(2) 0.029(3) 0.025(3) -0.001(2) 0.001(2) -0.005(2)
C2U 0.020(2) 0.030(3) 0.028(3) -0.002(2) 0.003(2) -0.002(2)
C2V 0.019(2) 0.025(3) 0.029(3) 0.000(2) -0.001(2) -0.008(2)
C2W 0.029(3) 0.050(4) 0.035(3) 0.004(3) 0.002(3) -0.019(3)
C2X 0.019(2) 0.029(3) 0.028(3) 0.000(2) 0.001(2) -0.004(2)
C2Y 0.023(3) 0.030(3) 0.024(3) -0.002(2) 0.001(2) -0.002(2)
C2Z 0.014(2) 0.026(3) 0.028(3) -0.001(2) -0.001(2) -0.0049(19)
C3A 0.029(3) 0.029(3) 0.027(3) 0.001(2) 0.001(2) -0.006(2)
C3B 0.021(3) 0.031(3) 0.025(3) 0.002(2) -0.001(2) -0.003(2)
C3C 0.016(2) 0.029(3) 0.024(3) -0.002(2) -0.003(2) -0.006(2)
C60 0.028(3) 0.032(3) 0.029(3) -0.003(2) 0.000(2) -0.006(2)
C61 0.024(3) 0.025(3) 0.033(3) 0.003(2) 0.005(2) -0.009(2)
C62 0.035(3) 0.036(3) 0.041(4) -0.001(3) 0.016(3) 0.000(3)
C63 0.020(2) 0.029(3) 0.026(3) 0.001(2) -0.002(2) -0.005(2)
C64 0.020(2) 0.029(3) 0.026(3) -0.001(2) 0.004(2) -0.003(2)
C65 0.027(3) 0.040(3) 0.043(4) 0.002(3) -0.008(3) -0.013(3)
C66 0.031(3) 0.025(3) 0.027(3) 0.000(2) 0.006(2) -0.002(2)
C67 0.054(4) 0.033(3) 0.032(3) -0.007(3) 0.010(3) -0.011(3)
C68 0.032(3) 0.033(3) 0.031(3) 0.000(2) -0.008(2) -0.006(2)
C69 0.021(3) 0.030(3) 0.027(3) 0.002(2) 0.001(2) -0.004(2)
C70 0.035(3) 0.033(3) 0.029(3) -0.003(2) 0.006(2) -0.005(2)
C71 0.025(3) 0.035(3) 0.034(3) -0.003(2) 0.006(2) -0.010(2)
C72 0.035(3) 0.030(3) 0.028(3) -0.002(2) 0.002(2) 0.001(2)
C73 0.032(3) 0.033(3) 0.043(4) -0.003(3) -0.003(3) 0.000(2)
C74 0.056(4) 0.037(4) 0.029(3) 0.002(3) 0.000(3) -0.015(3)
C75 0.057(4) 0.031(3) 0.031(3) -0.009(3) -0.004(3) 0.000(3)
C76 0.022(3) 0.043(3) 0.031(3) 0.002(3) 0.000(2) -0.008(2)
C77 0.033(3) 0.034(3) 0.032(3) -0.001(2) 0.001(2) -0.007(2)
C78 0.024(3) 0.038(3) 0.034(3) 0.000(3) 0.002(2) -0.004(2)
C79 0.034(3) 0.030(3) 0.034(3) -0.003(2) 0.006(2) -0.003(2)
C80 0.032(3) 0.032(3) 0.045(4) -0.002(3) -0.007(3) -0.007(2)
C81 0.040(3) 0.033(3) 0.033(3) 0.000(2) 0.008(3) -0.009(3)
C82 0.019(2) 0.029(3) 0.024(3) 0.000(2) 0.001(2) -0.003(2)
C83 0.029(3) 0.044(4) 0.044(4) -0.001(3) 0.002(3) -0.019(3)
C84 0.035(3) 0.045(4) 0.049(4) -0.008(3) 0.004(3) -0.017(3)
C85 0.041(3) 0.035(3) 0.034(3) -0.005(3) 0.003(3) -0.009(3)
C86 0.074(5) 0.039(4) 0.039(4) -0.009(3) 0.017(4) -0.025(4)
C87 0.035(3) 0.041(4) 0.038(3) -0.009(3) 0.015(3) -0.016(3)
C88 0.029(3) 0.038(3) 0.031(3) -0.008(3) 0.001(2) -0.005(2)
C89 0.026(3) 0.036(3) 0.043(4) 0.000(3) 0.005(3) -0.002(2)
C90 0.044(4) 0.040(4) 0.047(4) 0.008(3) 0.008(3) -0.016(3)
C91 0.034(3) 0.042(3) 0.029(3) -0.003(3) 0.006(2) -0.007(3)
C92 0.026(3) 0.044(4) 0.044(4) -0.012(3) 0.006(3) -0.011(3)
C93 0.023(3) 0.037(3) 0.040(3) 0.007(3) 0.008(2) 0.002(2)
C94 0.102(7) 0.026(3) 0.028(3) 0.000(3) 0.002(4) -0.009(4)
C95 0.023(3) 0.049(4) 0.036(3) 0.012(3) -0.001(2) -0.007(3)
C96 0.104(7) 0.027(3) 0.033(4) -0.006(3) -0.012(4) -0.008(4)
C97 0.082(6) 0.029(3) 0.040(4) -0.008(3) -0.010(4) 0.012(4)
C98 0.034(3) 0.032(3) 0.034(3) 0.004(2) 0.010(3) -0.010(2)
C99 0.036(3) 0.041(4) 0.038(3) -0.013(3) -0.005(3) 0.001(3)
C100 0.082(6) 0.033(4) 0.037(4) -0.003(3) 0.006(4) 0.008(4)
C101 0.045(4) 0.043(4) 0.027(3) -0.002(3) 0.004(3) -0.003(3)
C102 0.037(3) 0.044(4) 0.039(4) 0.006(3) 0.009(3) 0.008(3)
C103 0.031(3) 0.036(3) 0.035(3) -0.003(3) 0.002(2) -0.006(2)
C104 0.028(3) 0.039(3) 0.031(3) -0.007(2) 0.001(2) -0.011(2)
C105 0.032(3) 0.035(3) 0.038(3) 0.003(3) 0.015(3) 0.003(2)
C106 0.043(4) 0.033(3) 0.032(3) -0.006(2) 0.013(3) -0.006(3)
C107 0.036(3) 0.039(3) 0.034(3) -0.007(3) 0.001(3) -0.005(3)
C108 0.026(3) 0.042(3) 0.034(3) -0.010(3) -0.004(2) 0.000(2)
C109 0.035(3) 0.039(3) 0.038(3) -0.009(3) -0.009(3) 0.006(3)
C110 0.027(3) 0.052(4) 0.037(3) -0.010(3) -0.002(3) 0.006(3)
C111 0.047(4) 0.040(4) 0.038(4) -0.005(3) -0.012(3) 0.005(3)
C112 0.043(4) 0.037(3) 0.029(3) 0.001(3) -0.001(3) -0.002(3)
C113 0.040(3) 0.037(3) 0.030(3) 0.006(3) 0.010(3) -0.005(3)
B114 0.029(3) 0.030(3) 0.027(3) 0.000(3) 0.003(3) -0.003(3)
B115 0.021(3) 0.030(3) 0.025(3) -0.003(2) 0.004(2) -0.005(2)
B116 0.032(3) 0.027(3) 0.030(3) 0.000(3) 0.012(3) -0.003(3)
B117 0.021(3) 0.032(3) 0.024(3) -0.001(2) 0.001(2) -0.003(2)
B118 0.020(3) 0.033(3) 0.026(3) -0.004(3) 0.001(2) -0.004(2)
B119 0.022(3) 0.030(3) 0.032(3) 0.000(3) 0.005(3) -0.002(2)
B120 0.019(3) 0.036(3) 0.024(3) 0.003(3) -0.003(2) -0.003(2)
B121 0.022(3) 0.036(3) 0.027(3) -0.003(3) 0.002(2) -0.007(2)
B122 0.027(3) 0.035(3) 0.026(3) -0.008(3) 0.008(3) -0.005(3)
B123 0.022(3) 0.033(3) 0.025(3) 0.004(3) -0.001(2) -0.004(2)
B124 0.033(3) 0.027(3) 0.028(3) -0.001(3) -0.001(3) 0.000(3)

loop_
_atom_type_symbol
_atom_type_description
_atom_type_scat_dispersion_real
_atom_type_scat_dispersion_imag
_atom_type_scat_source
C C 0.0181 0.0091 'International Tables Vol C Tables 4.2.6.8 and 6.1.1.4'
H H 0.0000 0.0000 'International Tables Vol C Tables 4.2.6.8 and 6.1.1.4'
N N 0.0311 0.0180 'International Tables Vol C Tables 4.2.6.8 and 6.1.1.4'
O O 0.0492 0.0322 'International Tables Vol C Tables 4.2.6.8 and 6.1.1.4'
B B 0.0090 0.0039 'International Tables Vol C Tables 4.2.6.8 and 6.1.1.4'

loop_
_geom_angle_atom_site_label_1
_geom_angle_atom_site_label_2
_geom_angle_atom_site_label_3
_geom_angle
C17 O1 C2B 114.5(5)
C18 O2 C90 116.3(5)
C22 O3 C83 114.5(5)
C37 O4 C98 112.2(5)
C13 O5 C54 112.1(4)
C1O O6 C1R 116.4(5)
C43 O7 C58 114.5(5)
C49 O8 C1Z 113.7(5)
C40 O9 C88 112.1(4)
C12 O10 C110 113.0(5)
C5 O11 C1Y 112.7(4)
C10 O12 C7 113.6(4)
C44 O13 C104 112.6(5)
C59 O14 C35 114.2(5)
C2J O15 C102 114.0(5)
C39 O16 C84 113.8(5)
C69 O17 C76 111.7(4)
C2N O18 C65 112.6(5)
C1A O19 C107 112.5(5)
C32 N20 H20 117.6
C32 N20 B35 124.7(5)
B35 N20 H20 117.6
C2U O21 C6 112.5(5)
C2H O22 C51 112.6(4)
C2 N23 H23 116.5
C2 N23 B121 127.0(5)
B121 N23 H23 116.5
C19 O24 C2D 112.9(5)
C8 O25 C45 113.2(5)
C64 N26 H26 116.8
C64 N26 B120 126.5(5)
B120 N26 H26 116.8
C1Q O27 C113 113.0(5)
C2L N28 H28 117.5
C2L N28 B118 125.0(5)
B118 N28 H28 117.5
C27 N29 H29 117.6
C27 N29 B122 124.9(5)
B122 N29 H29 117.6
C48 N30 H30 117.2
C48 N30 B116 125.6(5)
B116 N30 H30 117.2
C26 N31 H31 117.5
C26 N31 B119 125.0(5)
B119 N31 H31 117.5
N20 C32 C8 118.2(5)
N20 C32 C2F 121.2(5)
C2F C32 C8 120.6(5)
C1 N33 H33 117.0
C1 N33 B114 126.1(5)
B114 N33 H33 117.0
C2O N1 H1 117.4
C2O N1 B117 125.1(5)
B117 N1 H1 117.4
N23 C2 C5 119.7(5)
N23 C2 C23 119.9(5)
C5 C2 C23 120.3(6)
C24 N3 H3 117.4
C24 N3 B115 125.1(5)
B115 N3 H3 117.4
C23 C4 C15 117.4(5)
C1P C4 C15 121.1(5)
C1P C4 C23 121.5(5)
O11 C5 C2 117.0(5)
O11 C5 C18 122.2(5)
C18 C5 C2 120.8(5)
C1W N6 H6 117.8
C1W N6 B123 124.4(5)
B123 N6 H6 117.8
O12 C7 H7A 109.5
O12 C7 H7B 109.5
O12 C7 H7C 109.5
H7A C7 H7B 109.5
H7A C7 H7C 109.5
H7B C7 H7C 109.5
O25 C8 C32 117.7(5)
O25 C8 C10 122.6(5)
C10 C8 C32 119.6(5)
C2V N9 H9 117.3
C2V N9 B124 125.5(5)
B124 N9 H9 117.3
O12 C10 C42 119.8(5)
C8 C10 O12 117.8(5)
C8 C10 C42 122.4(5)
C27 C11 C9 118.7(5)
C27 C11 C1T 120.1(5)
C9 C11 C1T 121.1(5)
O10 C12 C27 117.6(5)
O10 C12 C1Q 122.1(5)
C1Q C12 C27 120.3(6)
O5 C13 C1 117.1(5)
C1O C13 O5 121.9(5)
C1O C13 C1 121.0(5)
C1V C14 H14 120.5
C2W C14 H14 120.5
C2W C14 C1V 119.1(6)
C21 C15 C4 121.4(5)
C24 C15 C4 117.6(5)
C24 C15 C21 120.9(5)
C1G C16 B115 123.2(6)
C2M C16 C1G 116.8(5)
C2M C16 B115 119.8(5)
O1 C17 C2L 116.5(5)
C22 C17 O1 122.9(5)
C22 C17 C2L 120.6(5)
O2 C18 C5 119.9(5)
O2 C18 C20 118.8(5)
C5 C18 C20 121.1(5)
O24 C19 C40 121.9(5)
O24 C19 C48 117.7(5)
C40 C19 C48 120.3(5)
C18 C20 C55 117.7(5)
C18 C20 B35 123.2(5)
C55 C20 B35 119.0(5)
C15 C21 C42 120.3(5)
C2F C21 C15 119.4(5)
C2F C21 C42 120.3(5)
O3 C22 C36 118.3(5)
C17 C22 O3 120.0(5)
C17 C22 C36 121.6(6)
C2 C23 C4 119.2(5)
C55 C23 C2 118.0(5)
C55 C23 C4 122.8(5)
N3 C24 C15 119.9(5)
N3 C24 C37 118.6(5)
C37 C24 C15 121.5(5)
C34 C25 C2G 117.8(5)
C34 C25 B117 119.0(5)
C2G C25 B117 122.9(5)
N31 C26 C28 121.4(5)
N31 C26 C2U 118.7(5)
C28 C26 C2U 119.9(5)
N29 C27 C11 121.0(5)
N29 C27 C12 118.2(5)
C11 C27 C12 120.8(5)
C26 C28 C1S 119.0(5)
C26 C28 C1U 119.1(5)
C1U C28 C1S 121.9(5)
C77 C29 B35 124.0(5)
C77 C29 C78 117.9(6)
C78 C29 B35 118.0(5)
C1C C30 B114 118.1(5)
C71 C30 C1C 116.9(5)
C71 C30 B114 124.9(5)
C56 C31 H31A 119.5
C56 C31 C1F 121.1(7)
C1F C31 H31A 119.5
N33 C1 C13 119.6(5)
N33 C1 C1X 120.1(5)
C13 C1 C1X 120.3(5)
C50 C33 H33A 119.5
C1F C33 H33A 119.5
C1F C33 C50 120.9(6)
C25 C34 H34 119.1
C81 C34 C25 121.8(6)
C81 C34 H34 119.1
O14 C35 H35A 109.5
O14 C35 H35B 109.5
O14 C35 H35C 109.5
H35A C35 H35B 109.5
H35A C35 H35C 109.5
H35B C35 H35C 109.5
C22 C36 C1T 117.5(6)
C22 C36 B122 123.1(6)
C1T C36 B122 119.4(5)
O4 C37 C24 117.2(5)
C2J C37 O4 122.4(6)
C2J C37 C24 120.4(5)
C2A C38 C60 117.6(5)
C2A C38 B120 120.0(5)
C60 C38 B120 121.9(5)
O16 C39 C43 117.6(5)
O16 C39 C63 120.1(5)
C43 C39 C63 122.2(5)
O9 C40 C19 117.6(5)
O9 C40 C52 120.8(5)
C19 C40 C52 121.6(6)
C1G C41 H41 119.7
C1K C41 H41 119.7
C1K C41 C1G 120.6(6)
C10 C42 C21 117.6(5)
C10 C42 B115 124.3(5)
C21 C42 B115 118.1(5)
O7 C43 C39 123.7(5)
O7 C43 C1W 117.3(5)
C39 C43 C1W 118.9(5)
O13 C44 C59 122.0(5)
O13 C44 C2O 118.1(5)
C59 C44 C2O 119.8(5)
O25 C45 H45A 109.5
O25 C45 H45B 109.5
O25 C45 H45C 109.5
H45A C45 H45B 109.5
H45A C45 H45C 109.5
H45B C45 H45C 109.5
C1L C46 C74 116.5(6)
C1L C46 B124 124.2(6)
C74 C46 B124 119.1(6)
C60 C47 H47 120.0
C87 C47 H47 120.0
C87 C47 C60 120.0(6)
N30 C48 C19 118.6(5)
N30 C48 C1E 120.2(6)
C19 C48 C1E 121.2(5)
O8 C49 C1A 121.5(5)
O8 C49 C64 117.1(5)
C64 C49 C1A 121.0(5)
C33 C50 H50 119.2
C33 C50 C1H 121.6(7)
C1H C50 H50 119.2
O22 C51 H51A 109.5
O22 C51 H51B 109.5
O22 C51 H51C 109.5
H51A C51 H51B 109.5
H51A C51 H51C 109.5
H51B C51 H51C 109.5
C40 C52 C57 117.8(5)
C40 C52 B118 123.2(5)
C57 C52 B118 118.9(5)
C1B C53 H53 119.0
C1B C53 C2G 121.9(6)
C2G C53 H53 119.0
O5 C54 H54A 109.5
O5 C54 H54B 109.5
O5 C54 H54C 109.5
H54A C54 H54B 109.5
H54A C54 H54C 109.5
H54B C54 H54C 109.5
C20 C55 C2F 119.6(5)
C23 C55 C20 121.9(5)
C23 C55 C2F 118.5(5)
C31 C56 H56 119.1
C31 C56 C1H 121.7(6)
C1H C56 H56 119.1
C52 C57 C1E 121.4(5)
C52 C57 C2C 120.6(5)
C1E C57 C2C 118.1(5)
O7 C58 H58A 109.5
O7 C58 H58B 109.5
O7 C58 H58C 109.5
H58A C58 H58B 109.5
H58A C58 H58C 109.5
H58B C58 H58C 109.5
O14 C59 C44 117.7(5)
O14 C59 C2Y 120.8(5)
C44 C59 C2Y 121.4(5)
C68 C3 H3A 119.8
C109 C3 H3A 119.8
C109 C3 C68 120.4(6)
O21 C6 H6A 109.5
O21 C6 H6B 109.5
O21 C6 H6C 109.5
H6A C6 H6B 109.5
H6A C6 H6C 109.5
H6B C6 H6C 109.5
C11 C9 C1E 118.4(5)
C11 C9 C2S 120.9(5)
C2S C9 C1E 120.7(5)
O19 C1A C49 117.7(5)
O19 C1A C66 121.3(5)
C49 C1A C66 121.0(5)
C53 C1B H1B 120.3
C53 C1B C81 119.4(6)
C81 C1B H1B 120.3
C30 C1C H1C 119.2
C93 C1C C30 121.5(6)
C93 C1C H1C 119.2
C74 C1D H1D 119.8
C96 C1D H1D 119.8
C96 C1D C74 120.3(8)
C48 C1E C57 117.7(5)
C48 C1E C9 120.4(5)
C57 C1E C9 121.9(5)
C31 C1F H1F 120.9
C33 C1F C31 118.1(6)
C33 C1F H1F 120.9
C16 C1G H1G 119.5
C41 C1G C16 120.9(6)
C41 C1G H1G 119.5
C50 C1H B119 118.9(6)
C56 C1H C50 116.5(6)
C56 C1H B119 124.6(6)
C68 C1I C72 116.0(6)
C68 C1I B121 124.9(5)
C72 C1I B121 118.9(5)
C80 C1J H1J 120.4
C95 C1J H1J 120.4
C95 C1J C80 119.1(6)
C41 C1K H1K 120.2
C85 C1K C41 119.5(6)
C85 C1K H1K 120.2
C46 C1L H1L 118.9
C100 C1L C46 122.2(7)
C100 C1L H1L 118.9
C2K C1M C70 116.0(6)
C2K C1M B118 122.1(5)
C70 C1M B118 121.7(5)
C2P C1N C2I 117.1(5)
C66 C1N C2I 121.0(5)
C66 C1N C2P 121.9(5)
O6 C1O C13 120.3(5)
O6 C1O C2X 118.8(5)
C13 C1O C2X 120.8(5)
C4 C1P C2J 116.8(5)
C4 C1P B121 119.3(5)
C2J C1P B121 123.9(5)
O27 C1Q C12 118.1(6)
O27 C1Q C2S 120.4(6)
C12 C1Q C2S 121.5(5)
O6 C1R H1RA 109.5
O6 C1R H1RB 109.5
O6 C1R H1RC 109.5
H1RA C1R H1RB 109.5
H1RA C1R H1RC 109.5
H1RB C1R H1RC 109.5
C1X C1S C28 117.7(5)
C2X C1S C28 120.3(5)
C2X C1S C1X 122.0(5)
C36 C1T C11 119.9(5)
C2C C1T C11 119.3(5)
C2C C1T C36 120.8(5)
C28 C1U C2T 118.4(5)
C28 C1U C3B 121.4(5)
C3B C1U C2T 120.2(5)
C14 C1V H1V 120.1
C99 C1V C14 119.9(7)
C99 C1V H1V 120.1
N6 C1W C43 117.7(5)
N6 C1W C3C 120.9(5)
C3C C1W C43 121.4(5)
C1 C1X C1S 118.0(5)
C1 C1X C82 119.9(5)
C1S C1X C82 122.0(5)
O11 C1Y H1YA 109.5
O11 C1Y H1YB 109.5
O11 C1Y H1YC 109.5
H1YA C1Y H1YB 109.5
H1YA C1Y H1YC 109.5
H1YB C1Y H1YC 109.5
O8 C1Z H1ZA 109.5
O8 C1Z H1ZB 109.5
O8 C1Z H1ZC 109.5
H1ZA C1Z H1ZB 109.5
H1ZA C1Z H1ZC 109.5
H1ZB C1Z H1ZC 109.5
C38 C2A H2A 119.2
C38 C2A C92 121.5(6)
C92 C2A H2A 119.2
O1 C2B H2BA 109.5
O1 C2B H2BB 109.5
O1 C2B H2BC 109.5
H2BA C2B H2BB 109.5
H2BA C2B H2BC 109.5
H2BB C2B H2BC 109.5
C1T C2C C57 121.3(5)
C2L C2C C57 119.8(5)
C2L C2C C1T 118.9(5)
O24 C2D H2DA 109.5
O24 C2D H2DB 109.5
O24 C2D H2DC 109.5
H2DA C2D H2DB 109.5
H2DA C2D H2DC 109.5
H2DB C2D H2DC 109.5
C2Z C2E B123 119.6(5)
C69 C2E C2Z 116.8(5)
C69 C2E B123 123.6(5)
N20 B35 C20 115.1(5)
N20 B35 C29 115.0(5)
C20 B35 C29 129.6(6)
C32 C2F C21 119.5(5)
C32 C2F C55 120.1(5)
C21 C2F C55 120.5(5)
C25 C2G H2G 120.1
C53 C2G C25 119.7(6)
C53 C2G H2G 120.1
O22 C2H C3B 119.6(5)
C2U C2H O22 118.1(5)
C2U C2H C3B 122.3(5)
C2V C2I C1N 119.0(5)
C2Z C2I C1N 122.4(5)
C2Z C2I C2V 118.6(5)
O15 C2J C1P 119.6(5)
C37 C2J O15 117.9(5)
C37 C2J C1P 122.4(6)
C1M C2K H2K 119.1
C73 C2K C1M 121.9(6)
C73 C2K H2K 119.1
N28 C2L C17 118.8(5)
N28 C2L C2C 120.6(5)
C17 C2L C2C 120.5(5)
C16 C2M H2M 118.9
C16 C2M C85 122.3(6)
C85 C2M H2M 118.9
O18 C2N C2V 116.5(5)
C69 C2N O18 122.7(5)
C69 C2N C2V 120.7(5)
N1 C2O C44 117.4(5)
N1 C2O C2T 121.2(5)
C2T C2O C44 121.4(5)
C1N C2P C2R 122.3(5)
C64 C2P C1N 117.8(5)
C64 C2P C2R 119.9(5)
C67 C2Q B116 119.1(6)
C75 C2Q C67 116.4(6)
C75 C2Q B116 124.1(6)
C2P C2R C63 121.1(5)
C3C C2R C2P 118.9(5)
C3C C2R C63 119.9(5)
C9 C2S B116 118.2(5)
C1Q C2S C9 117.7(5)
C1Q C2S B116 124.0(5)
C2O C2T C1U 119.8(5)
C2O C2T C82 118.9(5)
C82 C2T C1U 121.2(5)
O21 C2U C26 117.2(5)
C2H C2U O21 122.3(5)
C2H C2U C26 120.4(5)
N9 C2V C2I 120.9(5)
N9 C2V C2N 119.4(5)
C2N C2V C2I 119.8(5)
C14 C2W H2W 119.5
C14 C2W C91 120.9(6)
C91 C2W H2W 119.5
C1O C2X B119 122.5(5)
C1S C2X C1O 117.8(5)
C1S C2X B119 119.5(5)
C59 C2Y C82 118.0(5)
C59 C2Y B114 123.8(5)
C82 C2Y B114 118.2(5)
C2E C2Z C3C 119.8(5)
C2I C2Z C2E 121.6(5)
C2I C2Z C3C 118.6(5)
C91 C3A C99 117.3(6)
C91 C3A B122 120.2(6)
C99 C3A B122 122.4(5)
C1U C3B B117 119.2(5)
C2H C3B C1U 116.9(5)
C2H C3B B117 123.7(5)
C1W C3C C2R 119.2(5)
C1W C3C C2Z 120.1(5)
C2R C3C C2Z 120.7(5)
C38 C60 H60 119.5
C47 C60 C38 120.9(6)
C47 C60 H60 119.5
C79 C61 B123 121.1(6)
C103 C61 C79 117.7(6)
C103 C61 B123 121.0(5)
C89 C62 H62 120.4
C89 C62 C101 119.2(6)
C101 C62 H62 120.4
C39 C63 C2R 118.4(5)
C39 C63 B120 122.9(5)
C2R C63 B120 118.7(5)
N26 C64 C49 119.6(5)
N26 C64 C2P 119.6(5)
C49 C64 C2P 120.7(5)
O18 C65 H65A 109.5
O18 C65 H65B 109.5
O18 C65 H65C 109.5
H65A C65 H65B 109.5
H65A C65 H65C 109.5
H65B C65 H65C 109.5
C1A C66 B124 123.8(5)
C1N C66 C1A 117.4(5)
C1N C66 B124 118.9(5)
C2Q C67 H67 118.9
C86 C67 C2Q 122.2(7)
C86 C67 H67 118.9
C3 C68 C1I 121.2(6)
C3 C68 H68 119.4
C1I C68 H68 119.4
O17 C69 C2E 119.6(5)
C2N C69 O17 117.9(5)
C2N C69 C2E 122.5(5)
C1M C70 H70 118.8
C112 C70 C1M 122.4(6)
C112 C70 H70 118.8
C30 C71 H71 119.1
C30 C71 C106 121.7(6)
C106 C71 H71 119.1
C1I C72 H72 118.5
C108 C72 C1I 123.0(6)
C108 C72 H72 118.5
C2K C73 H73 119.8
C2K C73 C111 120.4(6)
C111 C73 H73 119.8
C46 C74 H74 119.3
C1D C74 C46 121.4(8)
C1D C74 H74 119.3
C2Q C75 H75 119.2
C97 C75 C2Q 121.6(7)
C97 C75 H75 119.2
O17 C76 H76A 109.5
O17 C76 H76B 109.5
O17 C76 H76C 109.5
H76A C76 H76B 109.5
H76A C76 H76C 109.5
H76B C76 H76C 109.5
C29 C77 H77 119.3
C29 C77 C80 121.4(6)
C80 C77 H77 119.3
C29 C78 H78 119.6
C95 C78 C29 120.9(6)
C95 C78 H78 119.6
C61 C79 H79 119.5
C89 C79 C61 121.0(6)
C89 C79 H79 119.5
C1J C80 H80 119.8
C77 C80 C1J 120.3(7)
C77 C80 H80 119.8
C34 C81 C1B 119.4(6)
C34 C81 H81 120.3
C1B C81 H81 120.3
C1X C82 C2Y 121.0(5)
C2T C82 C1X 118.6(5)
C2T C82 C2Y 120.4(5)
O3 C83 H83A 109.5
O3 C83 H83B 109.5
O3 C83 H83C 109.5
H83A C83 H83B 109.5
H83A C83 H83C 109.5
H83B C83 H83C 109.5
O16 C84 H84A 109.5
O16 C84 H84B 109.5
O16 C84 H84C 109.5
H84A C84 H84B 109.5
H84A C84 H84C 109.5
H84B C84 H84C 109.5
C1K C85 C2M 119.8(6)
C1K C85 H85 120.1
C2M C85 H85 120.1
C67 C86 H86 119.8
C67 C86 C94 120.5(7)
C94 C86 H86 119.8
C47 C87 H87 119.8
C92 C87 C47 120.4(6)
C92 C87 H87 119.8
O9 C88 H88A 109.5
O9 C88 H88B 109.5
O9 C88 H88C 109.5
H88A C88 H88B 109.5
H88A C88 H88C 109.5
H88B C88 H88C 109.5
C62 C89 C79 120.8(6)
C62 C89 H89 119.6
C79 C89 H89 119.6
O2 C90 H90A 109.5
O2 C90 H90B 109.5
O2 C90 H90C 109.5
H90A C90 H90B 109.5
H90A C90 H90C 109.5
H90B C90 H90C 109.5
C2W C91 H91 119.5
C3A C91 C2W 121.1(6)
C3A C91 H91 119.5
C2A C92 H92 120.3
C87 C92 C2A 119.4(6)
C87 C92 H92 120.3
C1C C93 H93 120.0
C105 C93 C1C 120.1(6)
C105 C93 H93 120.0
C86 C94 H94 120.7
C86 C94 C97 118.6(7)
C97 C94 H94 120.7
C1J C95 C78 120.3(6)
C1J C95 H95 119.8
C78 C95 H95 119.8
C1D C96 H96 120.1
C1D C96 C100 119.8(7)
C100 C96 H96 120.1
C75 C97 C94 120.8(8)
C75 C97 H97 119.6
C94 C97 H97 119.6
O4 C98 H98A 109.5
O4 C98 H98B 109.5
O4 C98 H98C 109.5
H98A C98 H98B 109.5
H98A C98 H98C 109.5
H98B C98 H98C 109.5
C1V C99 C3A 121.7(6)
C1V C99 H99 119.1
C3A C99 H99 119.1
C1L C100 H100 120.2
C96 C100 C1L 119.7(8)
C96 C100 H100 120.2
C62 C101 H101 120.3
C103 C101 C62 119.3(6)
C103 C101 H101 120.3
O15 C102 H10A 109.5
O15 C102 H10B 109.5
O15 C102 H10C 109.5
H10A C102 H10B 109.5
H10A C102 H10C 109.5
H10B C102 H10C 109.5
C61 C103 C101 121.9(6)
C61 C103 H103 119.0
C101 C103 H103 119.0
O13 C104 H10D 109.5
O13 C104 H10E 109.5
O13 C104 H10F 109.5
H10D C104 H10E 109.5
H10D C104 H10F 109.5
H10E C104 H10F 109.5
C93 C105 H105 120.0
C93 C105 C106 119.9(5)
C106 C105 H105 120.0
C71 C106 H106 120.1
C105 C106 C71 119.9(6)
C105 C106 H106 120.1
O19 C107 H10G 109.5
O19 C107 H10H 109.5
O19 C107 H10I 109.5
H10G C107 H10H 109.5
H10G C107 H10I 109.5
H10H C107 H10I 109.5
C72 C108 H108 120.1
C72 C108 C109 119.8(6)
C109 C108 H108 120.1
C3 C109 H109 120.2
C108 C109 C3 119.6(6)
C108 C109 H109 120.2
O10 C110 H11A 109.5
O10 C110 H11B 109.5
O10 C110 H11C 109.5
H11A C110 H11B 109.5
H11A C110 H11C 109.5
H11B C110 H11C 109.5
C73 C111 H111 120.7
C112 C111 C73 118.5(7)
C112 C111 H111 120.7
C70 C112 C111 120.8(6)
C70 C112 H112 119.6
C111 C112 H112 119.6
O27 C113 H11D 109.5
O27 C113 H11E 109.5
O27 C113 H11F 109.5
H11D C113 H11E 109.5
H11D C113 H11F 109.5
H11E C113 H11F 109.5
N33 B114 C30 115.4(5)
N33 B114 C2Y 114.6(5)
C2Y B114 C30 130.0(6)
N3 B115 C16 114.3(5)
N3 B115 C42 115.6(5)
C42 B115 C16 130.1(6)
N30 B116 C2Q 113.8(6)
N30 B116 C2S 114.8(5)
C2S B116 C2Q 131.4(6)
N1 B117 C25 114.2(5)
N1 B117 C3B 114.5(5)
C3B B117 C25 131.3(5)
N28 B118 C52 115.1(5)
N28 B118 C1M 116.2(5)
C52 B118 C1M 128.7(5)
N31 B119 C1H 115.1(5)
N31 B119 C2X 114.3(5)
C2X B119 C1H 130.3(5)
N26 B120 C38 114.9(5)
N26 B120 C63 114.0(5)
C63 B120 C38 131.1(6)
N23 B121 C1I 116.1(5)
N23 B121 C1P 113.1(6)
C1I B121 C1P 130.8(6)
N29 B122 C36 114.7(6)
N29 B122 C3A 116.3(6)
C36 B122 C3A 129.0(6)
N6 B123 C2E 115.0(5)
N6 B123 C61 115.1(5)
C2E B123 C61 129.9(5)
N9 B124 C46 114.0(5)
N9 B124 C66 114.7(5)
C66 B124 C46 131.3(6)

loop_
_geom_bond_atom_site_label_1
_geom_bond_atom_site_label_2
_geom_bond_distance
O1 C17 1.388(7)
O1 C2B 1.429(8)
O2 C18 1.373(7)
O2 C90 1.427(7)
O3 C22 1.374(7)
O3 C83 1.444(7)
O4 C37 1.380(7)
O4 C98 1.447(7)
O5 C13 1.383(6)
O5 C54 1.444(7)
O6 C1O 1.361(7)
O6 C1R 1.441(8)
O7 C43 1.367(7)
O7 C58 1.434(8)
O8 C49 1.387(7)
O8 C1Z 1.433(7)
O9 C40 1.378(7)
O9 C88 1.449(7)
O10 C12 1.382(8)
O10 C110 1.429(7)
O11 C5 1.379(7)
O11 C1Y 1.445(7)
O12 C7 1.433(7)
O12 C10 1.385(7)
O13 C44 1.378(7)
O13 C104 1.417(8)
O14 C35 1.425(8)
O14 C59 1.370(7)
O15 C2J 1.378(7)
O15 C102 1.423(8)
O16 C39 1.381(6)
O16 C84 1.428(9)
O17 C69 1.389(6)
O17 C76 1.437(7)
O18 C2N 1.382(7)
O18 C65 1.439(7)
O19 C1A 1.374(7)
O19 C107 1.428(8)
N20 H20 0.8600
N20 C32 1.378(7)
N20 B35 1.410(9)
O21 C6 1.434(7)
O21 C2U 1.380(7)
O22 C51 1.425(8)
O22 C2H 1.385(6)
N23 H23 0.8600
N23 C2 1.375(8)
N23 B121 1.416(9)
O24 C19 1.376(7)
O24 C2D 1.438(7)
O25 C8 1.366(7)
O25 C45 1.430(7)
N26 H26 0.8600
N26 C64 1.384(7)
N26 B120 1.409(9)
O27 C1Q 1.376(7)
O27 C113 1.438(7)
N28 H28 0.8600
N28 C2L 1.381(8)
N28 B118 1.413(8)
N29 H29 0.8600
N29 C27 1.386(8)
N29 B122 1.417(9)
N30 H30 0.8600
N30 C48 1.378(8)
N30 B116 1.409(9)
N31 H31 0.8600
N31 C26 1.371(8)
N31 B119 1.413(8)
C32 C8 1.418(8)
C32 C2F 1.390(8)
N33 H33 0.8600
N33 C1 1.368(7)
N33 B114 1.410(9)
N1 H1 0.8600
N1 C2O 1.384(7)
N1 B117 1.411(8)
C2 C5 1.396(8)
C2 C23 1.425(8)
N3 H3 0.8600
N3 C24 1.391(8)
N3 B115 1.405(8)
C4 C15 1.452(8)
C4 C23 1.437(8)
C4 C1P 1.423(8)
C5 C18 1.386(9)
N6 H6 0.8600
N6 C1W 1.387(7)
N6 B123 1.419(8)
C7 H7A 0.9600
C7 H7B 0.9600
C7 H7C 0.9600
C8 C10 1.381(8)
N9 H9 0.8600
N9 C2V 1.372(8)
N9 B124 1.409(8)
C10 C42 1.402(8)
C11 C27 1.393(8)
C11 C9 1.423(8)
C11 C1T 1.445(8)
C12 C27 1.403(8)
C12 C1Q 1.385(9)
C13 C1 1.404(8)
C13 C1O 1.383(8)
C14 H14 0.9300
C14 C1V 1.389(10)
C14 C2W 1.370(11)
C15 C21 1.433(8)
C15 C24 1.399(8)
C16 C1G 1.416(8)
C16 C2M 1.391(9)
C16 B115 1.584(8)
C17 C22 1.372(9)
C17 C2L 1.405(8)
C18 C20 1.412(8)
C19 C40 1.382(8)
C19 C48 1.402(9)
C20 C55 1.423(8)
C20 B35 1.550(9)
C21 C42 1.443(8)
C21 C2F 1.422(8)
C22 C36 1.418(8)
C23 C55 1.408(8)
C24 C37 1.395(9)
C25 C34 1.395(9)
C25 C2G 1.413(8)
C25 B117 1.579(8)
C26 C28 1.400(8)
C26 C2U 1.413(7)
C28 C1S 1.459(7)
C28 C1U 1.409(8)
C29 B35 1.588(8)
C29 C77 1.384(9)
C29 C78 1.407(9)
C30 C1C 1.407(8)
C30 C71 1.389(9)
C30 B114 1.583(8)
C31 H31A 0.9300
C31 C56 1.376(9)
C31 C1F 1.394(11)
C1 C1X 1.417(7)
C33 H33A 0.9300
C33 C50 1.384(10)
C33 C1F 1.377(11)
C34 H34 0.9300
C34 C81 1.392(8)
C35 H35A 0.9600
C35 H35B 0.9600
C35 H35C 0.9600
C36 C1T 1.439(8)
C36 B122 1.533(10)
C37 C2J 1.364(8)
C38 C2A 1.387(8)
C38 C60 1.404(9)
C38 B120 1.581(8)
C39 C43 1.390(7)
C39 C63 1.397(8)
C40 C52 1.412(8)
C41 H41 0.9300
C41 C1G 1.389(9)
C41 C1K 1.388(11)
C42 B115 1.542(9)
C43 C1W 1.412(8)
C44 C59 1.392(8)
C44 C2O 1.401(8)
C45 H45A 0.9600
C45 H45B 0.9600
C45 H45C 0.9600
C46 C1L 1.387(10)
C46 C74 1.409(10)
C46 B124 1.586(9)
C47 H47 0.9300
C47 C60 1.392(8)
C47 C87 1.380(9)
C48 C1E 1.409(8)
C49 C1A 1.388(8)
C49 C64 1.388(8)
C50 H50 0.9300
C50 C1H 1.405(9)
C51 H51A 0.9600
C51 H51B 0.9600
C51 H51C 0.9600
C52 C57 1.425(9)
C52 B118 1.540(9)
C53 H53 0.9300
C53 C1B 1.365(10)
C53 C2G 1.389(9)
C54 H54A 0.9600
C54 H54B 0.9600
C54 H54C 0.9600
C55 C2F 1.468(8)
C56 H56 0.9300
C56 C1H 1.396(9)
C57 C1E 1.430(8)
C57 C2C 1.448(8)
C58 H58A 0.9600
C58 H58B 0.9600
C58 H58C 0.9600
C59 C2Y 1.413(8)
C3 H3A 0.9300
C3 C68 1.401(9)
C3 C109 1.387(9)
C6 H6A 0.9600
C6 H6B 0.9600
C6 H6C 0.9600
C9 C1E 1.440(8)
C9 C2S 1.430(8)
C1A C66 1.420(8)
C1B H1B 0.9300
C1B C81 1.400(9)
C1C H1C 0.9300
C1C C93 1.399(8)
C1D H1D 0.9300
C1D C74 1.380(11)
C1D C96 1.372(13)
C1F H1F 0.9300
C1G H1G 0.9300
C1H B119 1.576(9)
C1I C68 1.407(9)
C1I C72 1.411(8)
C1I B121 1.554(9)
C1J H1J 0.9300
C1J C80 1.405(10)
C1J C95 1.376(11)
C1K H1K 0.9300
C1K C85 1.380(10)
C1L H1L 0.9300
C1L C100 1.384(10)
C1M C2K 1.406(8)
C1M C70 1.410(8)
C1M B118 1.568(9)
C1N C2I 1.450(7)
C1N C2P 1.428(8)
C1N C66 1.417(8)
C1O C2X 1.425(7)
C1P C2J 1.429(8)
C1P B121 1.560(8)
C1Q C2S 1.406(9)
C1R H1RA 0.9600
C1R H1RB 0.9600
C1R H1RC 0.9600
C1S C1X 1.420(7)
C1S C2X 1.413(8)
C1T C2C 1.412(9)
C1U C2T 1.449(7)
C1U C3B 1.431(7)
C1V H1V 0.9300
C1V C99 1.385(10)
C1W C3C 1.389(8)
C1X C82 1.434(8)
C1Y H1YA 0.9600
C1Y H1YB 0.9600
C1Y H1YC 0.9600
C1Z H1ZA 0.9600
C1Z H1ZB 0.9600
C1Z H1ZC 0.9600
C2A H2A 0.9300
C2A C92 1.404(8)
C2B H2BA 0.9600
C2B H2BB 0.9600
C2B H2BC 0.9600
C2C C2L 1.407(8)
C2D H2DA 0.9600
C2D H2DB 0.9600
C2D H2DC 0.9600
C2E C2Z 1.427(7)
C2E C69 1.417(8)
C2E B123 1.525(9)
C2G H2G 0.9300
C2H C2U 1.370(9)
C2H C3B 1.406(8)
C2I C2V 1.415(7)
C2I C2Z 1.413(8)
C2K H2K 0.9300
C2K C73 1.382(9)
C2M H2M 0.9300
C2M C85 1.395(9)
C2N C2V 1.409(8)
C2N C69 1.357(9)
C2O C2T 1.392(8)
C2P C2R 1.432(8)
C2P C64 1.413(7)
C2Q C67 1.410(9)
C2Q C75 1.398(10)
C2Q B116 1.578(9)
C2R C3C 1.423(7)
C2R C63 1.434(7)
C2S B116 1.562(9)
C2T C82 1.427(7)
C2W H2W 0.9300
C2W C91 1.389(9)
C2X B119 1.544(8)
C2Y C82 1.435(8)
C2Y B114 1.554(8)
C2Z C3C 1.452(7)
C3A C91 1.389(8)
C3A C99 1.395(9)
C3A B122 1.583(9)
C3B B117 1.546(9)
C60 H60 0.9300
C61 C79 1.397(9)
C61 C103 1.385(9)
C61 B123 1.581(8)
C62 H62 0.9300
C62 C89 1.369(11)
C62 C101 1.411(10)
C63 B120 1.548(8)
C65 H65A 0.9600
C65 H65B 0.9600
C65 H65C 0.9600
C66 B124 1.550(9)
C67 H67 0.9300
C67 C86 1.378(10)
C68 H68 0.9300
C70 H70 0.9300
C70 C112 1.363(10)
C71 H71 0.9300
C71 C106 1.395(8)
C72 H72 0.9300
C72 C108 1.376(9)
C73 H73 0.9300
C73 C111 1.393(10)
C74 H74 0.9300
C75 H75 0.9300
C75 C97 1.383(10)
C76 H76A 0.9600
C76 H76B 0.9600
C76 H76C 0.9600
C77 H77 0.9300
C77 C80 1.385(9)
C78 H78 0.9300
C78 C95 1.399(9)
C79 H79 0.9300
C79 C89 1.388(9)
C80 H80 0.9300
C81 H81 0.9300
C83 H83A 0.9600
C83 H83B 0.9600
C83 H83C 0.9600
C84 H84A 0.9600
C84 H84B 0.9600
C84 H84C 0.9600
C85 H85 0.9300
C86 H86 0.9300
C86 C94 1.380(13)
C87 H87 0.9300
C87 C92 1.375(10)
C88 H88A 0.9600
C88 H88B 0.9600
C88 H88C 0.9600
C89 H89 0.9300
C90 H90A 0.9600
C90 H90B 0.9600
C90 H90C 0.9600
C91 H91 0.9300
C92 H92 0.9300
C93 H93 0.9300
C93 C105 1.364(10)
C94 H94 0.9300
C94 C97 1.399(13)
C95 H95 0.9300
C96 H96 0.9300
C96 C100 1.382(13)
C97 H97 0.9300
C98 H98A 0.9600
C98 H98B 0.9600
C98 H98C 0.9600
C99 H99 0.9300
C100 H100 0.9300
C101 H101 0.9300
C101 C103 1.385(9)
C102 H10A 0.9600
C102 H10B 0.9600
C102 H10C 0.9600
C103 H103 0.9300
C104 H10D 0.9600
C104 H10E 0.9600
C104 H10F 0.9600
C105 H105 0.9300
C105 C106 1.391(10)
C106 H106 0.9300
C107 H10G 0.9600
C107 H10H 0.9600
C107 H10I 0.9600
C108 H108 0.9300
C108 C109 1.383(10)
C109 H109 0.9300
C110 H11A 0.9600
C110 H11B 0.9600
C110 H11C 0.9600
C111 H111 0.9300
C111 C112 1.392(10)
C112 H112 0.9300
C113 H11D 0.9600
C113 H11E 0.9600
C113 H11F 0.9600

loop_
_geom_torsion_atom_site_label_1
_geom_torsion_atom_site_label_2
_geom_torsion_atom_site_label_3
_geom_torsion_atom_site_label_4
_geom_torsion
O1 C17 C22 O3 -5.6(8)
O1 C17 C22 C36 179.3(5)
O1 C17 C2L N28 2.1(7)
O1 C17 C2L C2C 179.2(5)
O2 C18 C20 C55 173.9(5)
O2 C18 C20 B35 -10.1(8)
O3 C22 C36 C1T -175.5(5)
O3 C22 C36 B122 4.8(8)
O4 C37 C2J O15 0.5(8)
O4 C37 C2J C1P 178.0(5)
O5 C13 C1 N33 -0.1(8)
O5 C13 C1 C1X 176.9(5)
O5 C13 C1O O6 -4.2(9)
O5 C13 C1O C2X -179.6(5)
O6 C1O C2X C1S -174.3(5)
O6 C1O C2X B119 10.7(9)
O7 C43 C1W N6 -0.6(8)
O7 C43 C1W C3C 179.0(5)
O8 C49 C1A O19 -4.0(8)
O8 C49 C1A C66 177.1(5)
O8 C49 C64 N26 5.1(8)
O8 C49 C64 C2P -173.1(5)
O9 C40 C52 C57 178.9(5)
O9 C40 C52 B118 1.8(8)
O10 C12 C27 N29 -1.1(7)
O10 C12 C27 C11 178.4(5)
O10 C12 C1Q O27 4.1(8)
O10 C12 C1Q C2S -178.8(5)
O11 C5 C18 O2 3.4(8)
O11 C5 C18 C20 179.3(5)
O12 C10 C42 C21 -179.2(5)
O12 C10 C42 B115 -1.3(8)
O13 C44 C59 O14 -0.3(9)
O13 C44 C59 C2Y -176.6(5)
O13 C44 C2O N1 -2.6(8)
O13 C44 C2O C2T 176.9(5)
O14 C59 C2Y C82 -177.1(5)
O14 C59 C2Y B114 1.9(9)
O16 C39 C43 O7 4.0(9)
O16 C39 C43 C1W -179.0(5)
O16 C39 C63 C2R 177.7(5)
O16 C39 C63 B120 -3.8(9)
O18 C2N C2V N9 -1.1(8)
O18 C2N C2V C2I 177.9(5)
O18 C2N C69 O17 2.2(9)
O18 C2N C69 C2E -178.7(5)
O19 C1A C66 C1N 175.7(5)
O19 C1A C66 B124 -4.6(9)
N20 C32 C8 O25 -0.8(8)
N20 C32 C8 C10 -178.2(5)
N20 C32 C2F C21 176.3(5)
N20 C32 C2F C55 -2.7(8)
O22 C2H C2U O21 -5.8(9)
O22 C2H C2U C26 179.2(5)
O22 C2H C3B C1U 179.6(5)
O22 C2H C3B B117 3.4(9)
N23 C2 C5 O11 0.8(8)
N23 C2 C5 C18 -178.7(5)
N23 C2 C23 C4 -1.7(8)
N23 C2 C23 C55 179.4(5)
O24 C19 C40 O9 -2.1(8)
O24 C19 C40 C52 179.4(5)
O24 C19 C48 N30 1.2(8)
O24 C19 C48 C1E -178.5(5)
O25 C8 C10 O12 3.5(8)
O25 C8 C10 C42 -176.5(5)
O27 C1Q C2S C9 177.1(5)
O27 C1Q C2S B116 -1.2(9)
N30 C48 C1E C57 -179.1(5)
N30 C48 C1E C9 0.9(8)
N31 C26 C28 C1S 3.4(8)
N31 C26 C28 C1U -176.8(5)
N31 C26 C2U O21 1.8(8)
N31 C26 C2U C2H 177.0(6)
C32 N20 B35 C20 -1.2(8)
C32 N20 B35 C29 -176.2(5)
C32 C8 C10 O12 -179.2(5)
C32 C8 C10 C42 0.8(8)
N33 C1 C1X C1S -179.1(5)
N33 C1 C1X C82 0.8(8)
N1 C2O C2T C1U 2.5(9)
N1 C2O C2T C82 179.9(5)
C2 N23 B121 C1I -179.8(5)
C2 N23 B121 C1P 0.2(8)
C2 C5 C18 O2 -177.1(5)
C2 C5 C18 C20 -1.3(8)
C2 C23 C55 C20 -0.1(8)
C2 C23 C55 C2F 180.0(5)
N3 C24 C37 O4 1.6(8)
N3 C24 C37 C2J -178.1(5)
C4 C15 C21 C42 179.2(5)
C4 C15 C21 C2F -0.8(8)
C4 C15 C24 N3 -179.6(5)
C4 C15 C24 C37 -0.2(8)
C4 C23 C55 C20 -178.9(5)
C4 C23 C55 C2F 1.2(8)
C4 C1P C2J O15 177.4(5)
C4 C1P C2J C37 -0.1(8)
C4 C1P B121 N23 -1.2(8)
C4 C1P B121 C1I 178.8(6)
C5 C2 C23 C4 175.7(5)
C5 C2 C23 C55 -3.2(8)
C5 C18 C20 C55 -1.9(8)
C5 C18 C20 B35 174.1(5)
N6 C1W C3C C2R 179.1(5)
N6 C1W C3C C2Z -3.1(8)
C7 O12 C10 C8 -84.8(7)
C7 O12 C10 C42 95.2(6)
C8 C32 C2F C21 -1.2(8)
C8 C32 C2F C55 179.8(5)
C8 C10 C42 C21 0.8(8)
C8 C10 C42 B115 178.7(5)
C10 C42 B115 N3 -178.0(5)
C10 C42 B115 C16 0.9(9)
C11 C9 C1E C48 179.3(5)
C11 C9 C1E C57 -0.7(8)
C11 C9 C2S C1Q 0.9(8)
C11 C9 C2S B116 179.3(5)
C11 C1T C2C C57 -0.3(8)
C11 C1T C2C C2L 179.9(5)
C12 C1Q C2S C9 0.1(8)
C12 C1Q C2S B116 -178.2(5)
C13 C1 C1X C1S 3.9(8)
C13 C1 C1X C82 -176.1(5)
C13 C1O C2X C1S 1.3(9)
C13 C1O C2X B119 -173.8(6)
C14 C1V C99 C3A 0.1(11)
C14 C2W C91 C3A -2.2(11)
C15 C4 C23 C2 -179.0(5)
C15 C4 C23 C55 -0.2(8)
C15 C4 C1P C2J 2.4(8)
C15 C4 C1P B121 -179.6(5)
C15 C21 C42 C10 177.4(5)
C15 C21 C42 B115 -0.6(8)
C15 C21 C2F C32 -177.1(5)
C15 C21 C2F C55 1.8(7)
C15 C24 C37 O4 -177.9(5)
C15 C24 C37 C2J 2.5(9)
C16 C2M C85 C1K 0.9(10)
C17 C22 C36 C1T -0.3(8)
C17 C22 C36 B122 180.0(5)
C18 C20 C55 C23 2.6(8)
C18 C20 C55 C2F -177.5(5)
C18 C20 B35 N20 179.7(5)
C18 C20 B35 C29 -6.3(9)
C19 C40 C52 C57 -2.6(8)
C19 C40 C52 B118 -179.7(5)
C19 C48 C1E C57 0.6(8)
C19 C48 C1E C9 -179.4(5)
C20 C55 C2F C32 -3.0(8)
C20 C55 C2F C21 178.1(5)
C21 C15 C24 N3 -2.2(8)
C21 C15 C24 C37 177.3(5)
C21 C42 B115 N3 -0.2(8)
C21 C42 B115 C16 178.8(5)
C22 C17 C2L N28 180.0(5)
C22 C17 C2L C2C -2.9(8)
C22 C36 C1T C11 178.8(5)
C22 C36 C1T C2C 0.3(8)
C22 C36 B122 N29 -179.8(5)
C22 C36 B122 C3A 0.1(9)
C23 C2 C5 O11 -176.6(5)
C23 C2 C5 C18 3.9(8)
C23 C4 C15 C21 -0.1(7)
C23 C4 C15 C24 177.4(5)
C23 C4 C1P C2J -177.3(5)
C23 C4 C1P B121 0.8(8)
C23 C55 C2F C32 176.9(5)
C23 C55 C2F C21 -2.0(7)
C24 N3 B115 C16 -179.3(5)
C24 N3 B115 C42 -0.2(8)
C24 C15 C21 C42 1.8(8)
C24 C15 C21 C2F -178.2(5)
C24 C37 C2J O15 -179.9(5)
C24 C37 C2J C1P -2.4(9)
C25 C34 C81 C1B -1.1(10)
C26 N31 B119 C1H 175.8(5)
C26 N31 B119 C2X 0.7(9)
C26 C28 C1S C1X -177.4(5)
C26 C28 C1S C2X 2.7(8)
C26 C28 C1U C2T 177.0(5)
C26 C28 C1U C3B -2.3(8)
C27 N29 B122 C36 0.1(8)
C27 N29 B122 C3A -179.8(5)
C27 C11 C9 C1E -179.9(5)
C27 C11 C9 C2S -1.3(8)
C27 C11 C1T C36 1.9(8)
C27 C11 C1T C2C -179.5(5)
C27 C12 C1Q O27 -177.7(5)
C27 C12 C1Q C2S -0.6(9)
C28 C26 C2U O21 -176.0(5)
C28 C26 C2U C2H -0.7(9)
C28 C1S C1X C1 179.6(5)
C28 C1S C1X C82 -0.4(8)
C28 C1S C2X C1O 177.9(5)
C28 C1S C2X B119 -7.0(8)
C28 C1U C2T C2O 178.7(5)
C28 C1U C2T C82 1.3(8)
C28 C1U C3B C2H 3.3(8)
C28 C1U C3B B117 179.7(5)
C29 C77 C80 C1J 2.9(10)
C29 C78 C95 C1J 0.5(9)
C30 C1C C93 C105 -0.1(9)
C30 C71 C106 C105 0.9(10)
C31 C56 C1H C50 1.4(8)
C31 C56 C1H B119 -176.5(5)
C1 N33 B114 C30 180.0(5)
C1 N33 B114 C2Y 0.0(9)
C1 C13 C1O O6 177.5(5)
C1 C13 C1O C2X 2.1(9)
C1 C1X C82 C2T 178.7(5)
C1 C1X C82 C2Y 1.0(8)
C33 C50 C1H C56 0.2(8)
C33 C50 C1H B119 178.2(5)
C34 C25 C2G C53 1.0(9)
C34 C25 B117 N1 -48.4(8)
C34 C25 B117 C3B 131.3(7)
C35 O14 C59 C44 75.9(7)
C35 O14 C59 C2Y -107.7(7)
C36 C1T C2C C57 178.2(5)
C36 C1T C2C C2L -1.6(8)
C38 C2A C92 C87 1.4(10)
C39 C43 C1W N6 -177.8(5)
C39 C43 C1W C3C 1.8(9)
C39 C63 B120 N26 -178.4(5)
C39 C63 B120 C38 2.7(10)
C40 C19 C48 N30 178.4(5)
C40 C19 C48 C1E -1.3(8)
C40 C52 C57 C1E 1.9(8)
C40 C52 C57 C2C -178.3(5)
C40 C52 B118 N28 176.7(5)
C40 C52 B118 C1M -4.1(9)
C41 C1K C85 C2M -1.3(10)
C42 C21 C2F C32 2.9(8)
C42 C21 C2F C55 -178.2(5)
C43 C39 C63 C2R 0.5(9)
C43 C39 C63 B120 179.0(6)
C43 C1W C3C C2R -0.5(9)
C43 C1W C3C C2Z 177.3(5)
C44 C59 C2Y C82 -0.9(9)
C44 C59 C2Y B114 178.1(6)
C44 C2O C2T C1U -177.1(5)
C44 C2O C2T C82 0.4(9)
C45 O25 C8 C32 106.3(6)
C45 O25 C8 C10 -76.3(7)
C46 C1L C100 C96 0.9(11)
C47 C87 C92 C2A -2.6(10)
C48 N30 B116 C2Q -179.2(5)
C48 N30 B116 C2S -0.5(8)
C48 C19 C40 O9 -179.1(5)
C48 C19 C40 C52 2.3(8)
C49 C1A C66 C1N -5.5(9)
C49 C1A C66 B124 174.3(6)
C50 C33 C1F C31 -0.1(8)
C50 C1H B119 N31 -65.2(7)
C50 C1H B119 C2X 108.9(7)
C51 O22 C2H C2U 86.4(7)
C51 O22 C2H C3B -96.2(6)
C52 C57 C1E C48 -0.9(8)
C52 C57 C1E C9 179.1(5)
C52 C57 C2C C1T -178.6(5)
C52 C57 C2C C2L 1.2(8)
C53 C1B C81 C34 1.9(10)
C54 O5 C13 C1 -104.6(6)
C54 O5 C13 C1O 77.0(7)
C55 C20 B35 N20 -4.4(7)
C55 C20 B35 C29 169.7(5)
C56 C31 C1F C33 1.7(9)
C56 C1H B119 N31 112.7(7)
C56 C1H B119 C2X -73.2(9)
C57 C52 B118 N28 -0.4(8)
C57 C52 B118 C1M 178.8(5)
C57 C2C C2L N28 0.2(8)
C57 C2C C2L C17 -176.9(5)
C58 O7 C43 C39 -64.9(8)
C58 O7 C43 C1W 118.0(6)
C59 C44 C2O N1 178.3(5)
C59 C44 C2O C2T -2.1(9)
C59 C2Y C82 C1X 176.7(5)
C59 C2Y C82 C2T -0.9(8)
C59 C2Y B114 N33 -177.1(6)
C59 C2Y B114 C30 2.8(10)
C6 O21 C2U C26 -107.5(6)
C6 O21 C2U C2H 77.4(7)
C9 C11 C27 N29 -179.7(5)
C9 C11 C27 C12 0.8(8)
C9 C11 C1T C36 -179.7(5)
C9 C11 C1T C2C -1.2(7)
C9 C2S B116 N30 2.0(8)
C9 C2S B116 C2Q -179.5(6)
C1A C49 C64 N26 178.6(5)
C1A C49 C64 C2P 0.4(9)
C1A C66 B124 N9 178.6(6)
C1A C66 B124 C46 -1.7(11)
C1B C53 C2G C25 -0.1(10)
C1C C30 C71 C106 -2.1(9)
C1C C30 B114 N33 -47.5(8)
C1C C30 B114 C2Y 132.5(7)
C1C C93 C105 C106 -1.2(10)
C1D C96 C100 C1L -0.4(11)
C1E C57 C2C C1T 1.3(7)
C1E C57 C2C C2L -179.0(5)
C1E C9 C2S C1Q 179.5(5)
C1E C9 C2S B116 -2.1(8)
C1F C31 C56 C1H -2.4(9)
C1F C33 C50 C1H -0.8(9)
C1G C16 C2M C85 0.7(9)
C1G C16 B115 N3 -124.7(6)
C1G C16 B115 C42 56.3(9)
C1G C41 C1K C85 0.0(11)
C1I C72 C108 C109 0.8(10)
C1K C41 C1G C16 1.7(10)
C1L C46 C74 C1D 1.6(10)
C1L C46 B124 N9 135.7(7)
C1L C46 B124 C66 -43.9(11)
C1M C2K C73 C111 -0.7(10)
C1M C70 C112 C111 -1.1(10)
C1N C2I C2V N9 -1.3(8)
C1N C2I C2V C2N 179.7(5)
C1N C2I C2Z C2E -179.4(5)
C1N C2I C2Z C3C 0.8(8)
C1N C2P C2R C3C -2.5(8)
C1N C2P C2R C63 177.6(5)
C1N C2P C64 N26 179.0(5)
C1N C2P C64 C49 -2.9(9)
C1N C66 B124 N9 -1.6(9)
C1N C66 B124 C46 178.1(6)
C1O C13 C1 N33 178.3(6)
C1O C13 C1 C1X -4.7(9)
C1O C2X B119 N31 -179.8(6)
C1O C2X B119 C1H 6.0(10)
C1P C4 C15 C21 -179.7(5)
C1P C4 C15 C24 -2.2(8)
C1P C4 C23 C2 0.7(8)
C1P C4 C23 C55 179.5(5)
C1Q C12 C27 N29 -179.4(5)
C1Q C12 C27 C11 0.1(8)
C1Q C2S B116 N30 -179.7(5)
C1Q C2S B116 C2Q -1.3(10)
C1R O6 C1O C13 66.5(8)
C1R O6 C1O C2X -117.9(6)
C1S C28 C1U C2T -3.1(8)
C1S C28 C1U C3B 177.6(5)
C1S C1X C82 C2T -1.3(8)
C1S C1X C82 C2Y -179.0(5)
C1S C2X B119 N31 5.3(9)
C1S C2X B119 C1H -168.9(6)
C1T C11 C27 N29 -1.4(8)
C1T C11 C27 C12 179.2(5)
C1T C11 C9 C1E 1.7(7)
C1T C11 C9 C2S -179.7(5)
C1T C36 B122 N29 0.5(8)
C1T C36 B122 C3A -179.6(5)
C1T C2C C2L N28 179.9(5)
C1T C2C C2L C17 2.9(8)
C1U C28 C1S C1X 2.7(8)
C1U C28 C1S C2X -177.1(5)
C1U C2T C82 C1X 0.9(8)
C1U C2T C82 C2Y 178.6(5)
C1U C3B B117 N1 0.7(8)
C1U C3B B117 C25 -178.9(6)
C1V C14 C2W C91 2.1(11)
C1W N6 B123 C2E -1.7(9)
C1W N6 B123 C61 179.1(5)
C1X C1S C2X C1O -2.0(9)
C1X C1S C2X B119 173.2(5)
C1Y O11 C5 C2 105.3(6)
C1Y O11 C5 C18 -75.2(7)
C1Z O8 C49 C1A 74.0(7)
C1Z O8 C49 C64 -112.5(6)
C2A C38 C60 C47 -0.9(9)
C2A C38 B120 N26 47.7(8)
C2A C38 B120 C63 -133.4(7)
C2B O1 C17 C22 66.9(7)
C2B O1 C17 C2L -115.3(6)
C2C C57 C1E C48 179.2(5)
C2C C57 C1E C9 -0.8(7)
C2D O24 C19 C40 79.6(7)
C2D O24 C19 C48 -103.3(6)
C2E C2Z C3C C1W 1.7(8)
C2E C2Z C3C C2R 179.5(5)
B35 N20 C32 C8 -177.6(5)
B35 N20 C32 C2F 4.8(8)
B35 C20 C55 C23 -173.6(5)
B35 C20 C55 C2F 6.3(7)
B35 C29 C77 C80 176.1(6)
B35 C29 C78 C95 -177.9(6)
C2F C32 C8 O25 176.9(5)
C2F C32 C8 C10 -0.6(8)
C2F C21 C42 C10 -2.7(8)
C2F C21 C42 B115 179.4(5)
C2G C25 C34 C81 -0.4(9)
C2G C25 B117 N1 125.1(6)
C2G C25 B117 C3B -55.3(9)
C2G C53 C1B C81 -1.4(10)
C2H C3B B117 N1 176.9(5)
C2H C3B B117 C25 -2.7(10)
C2I C1N C2P C2R 2.6(8)
C2I C1N C2P C64 -178.7(5)
C2I C1N C66 C1A -177.2(5)
C2I C1N C66 B124 3.0(9)
C2I C2Z C3C C1W -178.5(5)
C2I C2Z C3C C2R -0.7(8)
C2J C1P B121 N23 176.7(5)
C2J C1P B121 C1I -3.3(10)
C2K C1M C70 C112 -0.2(9)
C2K C1M B118 N28 118.7(6)
C2K C1M B118 C52 -60.5(9)
C2K C73 C111 C112 -0.6(10)
C2L N28 B118 C52 1.8(8)
C2L N28 B118 C1M -177.4(5)
C2L C17 C22 O3 176.7(5)
C2L C17 C22 C36 1.6(8)
C2M C16 C1G C41 -2.0(9)
C2M C16 B115 N3 49.2(7)
C2M C16 B115 C42 -129.8(7)
C2O N1 B117 C25 179.3(5)
C2O N1 B117 C3B -0.4(9)
C2O C44 C59 O14 178.8(5)
C2O C44 C59 C2Y 2.4(9)
C2O C2T C82 C1X -176.5(5)
C2O C2T C82 C2Y 1.2(8)
C2P C1N C2I C2V 178.3(5)
C2P C1N C2I C2Z -1.7(8)
C2P C1N C66 C1A 2.9(9)
C2P C1N C66 B124 -176.9(5)
C2P C2R C3C C1W 179.3(5)
C2P C2R C3C C2Z 1.5(8)
C2P C2R C63 C39 -179.3(5)
C2P C2R C63 B120 2.1(8)
C2Q C67 C86 C94 1.7(11)
C2Q C75 C97 C94 1.2(11)
C2R C2P C64 N26 -2.3(8)
C2R C2P C64 C49 175.9(5)
C2R C63 B120 N26 0.1(8)
C2R C63 B120 C38 -178.8(6)
C2S C9 C1E C48 0.7(8)
C2S C9 C1E C57 -179.3(5)
C2T C1U C3B C2H -176.0(5)
C2T C1U C3B B117 0.4(8)
C2U C26 C28 C1S -178.9(5)
C2U C26 C28 C1U 0.9(8)
C2U C2H C3B C1U -3.0(9)
C2U C2H C3B B117 -179.3(6)
C2V N9 B124 C46 179.0(6)
C2V N9 B124 C66 -1.2(9)
C2V C2I C2Z C2E 0.6(8)
C2V C2I C2Z C3C -179.2(5)
C2V C2N C69 O17 178.9(5)
C2V C2N C69 C2E -2.0(9)
C2W C14 C1V C99 -1.0(11)
C2X C1S C1X C1 -0.6(8)
C2X C1S C1X C82 179.4(5)
C2Z C2E C69 O17 -178.7(5)
C2Z C2E C69 C2N 2.3(9)
C2Z C2E B123 N6 0.2(8)
C2Z C2E B123 C61 179.3(6)
C2Z C2I C2V N9 178.7(5)
C2Z C2I C2V C2N -0.3(8)
C3B C1U C2T C2O -2.0(8)
C3B C1U C2T C82 -179.4(5)
C3B C2H C2U O21 176.9(5)
C3B C2H C2U C26 1.8(9)
C3C C2R C63 C39 0.8(8)
C3C C2R C63 B120 -177.8(5)
C60 C38 C2A C92 0.4(9)
C60 C38 B120 N26 -124.0(6)
C60 C38 B120 C63 54.9(9)
C60 C47 C87 C92 2.2(10)
C61 C79 C89 C62 0.7(10)
C62 C101 C103 C61 0.6(10)
C63 C39 C43 O7 -178.8(6)
C63 C39 C43 C1W -1.8(9)
C63 C2R C3C C1W -0.8(8)
C63 C2R C3C C2Z -178.6(5)
C64 N26 B120 C38 175.3(5)
C64 N26 B120 C63 -3.8(9)
C64 C49 C1A O19 -177.2(5)
C64 C49 C1A C66 3.9(9)
C64 C2P C2R C3C 178.8(5)
C64 C2P C2R C63 -1.1(8)
C65 O18 C2N C2V 105.7(6)
C65 O18 C2N C69 -77.4(8)
C66 C1N C2I C2V -1.6(8)
C66 C1N C2I C2Z 178.4(6)
C66 C1N C2P C2R -177.6(6)
C66 C1N C2P C64 1.1(9)
C67 C2Q C75 C97 -0.5(10)
C67 C2Q B116 N30 42.0(8)
C67 C2Q B116 C2S -136.5(7)
C67 C86 C94 C97 -1.0(11)
C68 C3 C109 C108 -0.9(10)
C68 C1I C72 C108 -2.2(9)
C68 C1I B121 N23 -127.3(6)
C68 C1I B121 C1P 52.6(10)
C69 C2E C2Z C2I -1.6(8)
C69 C2E C2Z C3C 178.2(5)
C69 C2E B123 N6 -178.2(5)
C69 C2E B123 C61 0.9(10)
C69 C2N C2V N9 -178.0(6)
C69 C2N C2V C2I 0.9(9)
C70 C1M C2K C73 1.1(9)
C70 C1M B118 N28 -56.3(8)
C70 C1M B118 C52 124.5(7)
C71 C30 C1C C93 1.7(9)
C71 C30 B114 N33 127.4(7)
C71 C30 B114 C2Y -52.6(10)
C72 C1I C68 C3 2.1(9)
C72 C1I B121 N23 47.6(8)
C72 C1I B121 C1P -132.4(6)
C72 C108 C109 C3 0.8(10)
C73 C111 C112 C70 1.5(11)
C74 C46 C1L C100 -1.5(10)
C74 C46 B124 N9 -39.6(8)
C74 C46 B124 C66 140.8(7)
C74 C1D C96 C100 0.5(11)
C75 C2Q C67 C86 -0.9(10)
C75 C2Q B116 N30 -130.0(7)
C75 C2Q B116 C2S 51.6(10)
C76 O17 C69 C2E 96.0(6)
C76 O17 C69 C2N -84.9(7)
C77 C29 B35 N20 -112.5(7)
C77 C29 B35 C20 73.5(8)
C77 C29 C78 C95 0.2(9)
C78 C29 B35 N20 65.5(7)
C78 C29 B35 C20 -108.5(7)
C78 C29 C77 C80 -1.9(9)
C79 C61 C103 C101 0.2(9)
C79 C61 B123 N6 -116.2(6)
C79 C61 B123 C2E 64.7(9)
C80 C1J C95 C78 0.5(9)
C82 C2Y B114 N33 1.8(8)
C82 C2Y B114 C30 -178.2(6)
C83 O3 C22 C17 75.3(7)
C83 O3 C22 C36 -109.4(6)
C84 O16 C39 C43 -80.1(7)
C84 O16 C39 C63 102.6(7)
C86 C94 C97 C75 -0.4(11)
C87 C47 C60 C38 -0.3(10)
C88 O9 C40 C19 86.3(6)
C88 O9 C40 C52 -95.1(6)
C89 C62 C101 C103 -0.7(10)
C90 O2 C18 C5 -66.3(7)
C90 O2 C18 C20 117.8(6)
C91 C3A C99 C1V -0.3(10)
C91 C3A B122 N29 -75.0(7)
C91 C3A B122 C36 105.1(7)
C93 C105 C106 C71 0.8(10)
C95 C1J C80 C77 -2.1(9)
C96 C1D C74 C46 -1.1(11)
C98 O4 C37 C24 105.4(6)
C98 O4 C37 C2J -75.0(7)
C99 C3A C91 C2W 1.3(10)
C99 C3A B122 N29 100.6(7)
C99 C3A B122 C36 -79.3(8)
C101 C62 C89 C79 0.1(10)
C102 O15 C2J C37 -77.0(7)
C102 O15 C2J C1P 105.4(6)
C103 C61 C79 C89 -0.8(9)
C103 C61 B123 N6 58.8(8)
C103 C61 B123 C2E -120.2(7)
C104 O13 C44 C59 74.7(7)
C104 O13 C44 C2O -104.4(6)
C107 O19 C1A C49 93.9(6)
C107 O19 C1A C66 -87.2(7)
C109 C3 C68 C1I -0.7(10)
C110 O10 C12 C27 99.4(6)
C110 O10 C12 C1Q -82.3(7)
C113 O27 C1Q C12 -81.7(7)
C113 O27 C1Q C2S 101.2(6)
B114 N33 C1 C13 175.6(6)
B114 N33 C1 C1X -1.3(9)
B114 C30 C1C C93 177.0(5)
B114 C30 C71 C106 -177.1(6)
B114 C2Y C82 C1X -2.3(8)
B114 C2Y C82 C2T -180.0(5)
B115 N3 C24 C15 1.4(8)
B115 N3 C24 C37 -178.1(5)
B115 C16 C1G C41 172.0(6)
B115 C16 C2M C85 -173.5(6)
B116 N30 C48 C19 179.3(5)
B116 N30 C48 C1E -1.0(8)
B116 C2Q C67 C86 -173.5(7)
B116 C2Q C75 C97 171.6(7)
B117 N1 C2O C44 178.3(6)
B117 N1 C2O C2T -1.3(9)
B117 C25 C34 C81 173.4(6)
B117 C25 C2G C53 -172.6(6)
B118 N28 C2L C17 175.3(5)
B118 N28 C2L C2C -1.8(8)
B118 C52 C57 C1E 179.1(5)
B118 C52 C57 C2C -1.0(8)
B118 C1M C2K C73 -174.2(6)
B118 C1M C70 C112 175.1(6)
B119 N31 C26 C28 -5.1(9)
B119 N31 C26 C2U 177.1(6)
B120 N26 C64 C49 -173.2(6)
B120 N26 C64 C2P 5.0(9)
B120 C38 C2A C92 -171.6(6)
B120 C38 C60 C47 171.0(6)
B121 N23 C2 C5 -176.1(5)
B121 N23 C2 C23 1.3(9)
B121 C1I C68 C3 177.2(6)
B121 C1I C72 C108 -177.6(6)
B121 C1P C2J O15 -0.6(8)
B121 C1P C2J C37 -178.0(5)
B122 N29 C27 C11 0.3(8)
B122 N29 C27 C12 179.8(5)
B122 C36 C1T C11 -1.5(7)
B122 C36 C1T C2C -180.0(5)
B122 C3A C91 C2W 177.1(6)
B122 C3A C99 C1V -176.0(7)
B123 N6 C1W C43 -177.2(6)
B123 N6 C1W C3C 3.2(9)
B123 C2E C2Z C2I 179.9(5)
B123 C2E C2Z C3C -0.3(8)
B123 C2E C69 O17 -0.2(9)
B123 C2E C69 C2N -179.2(6)
B123 C61 C79 C89 174.4(6)
B123 C61 C103 C101 -175.0(6)
B124 N9 C2V C2I 2.8(9)
B124 N9 C2V C2N -178.3(6)
B124 C46 C1L C100 -176.9(6)
B124 C46 C74 C1D 177.2(6)
